data_4126323
loop_
_publ_author_name
'Fukui, Norihito'
'Kim, Taeyeon'
'Kim, Dongho'
'Osuka, Atsuhiro'

_publ_section_title
;
 Porphyrin Arch-Tapes: Synthesis, Contorted Structures, and Full
 Conjugation.
;
_journal_issue 26
_journal_name_full 'Journal of the American Chemical Society'
_journal_page_first 9075
_journal_page_last 9088
_journal_paper_doi 10.1021/jacs.7b05332
_journal_volume 139
_journal_year 2017
_chemical_formula_moiety 'C174 H184 N12 Ni3 O2'
_chemical_formula_sum 'C174 H184 N12 Ni3 O2'
_chemical_formula_weight 2651.45
_space_group_crystal_system triclinic
_space_group_IT_number 2
_space_group_name_Hall '-P 1'
_space_group_name_H-M_alt 'P -1'
_symmetry_space_group_name_Hall '-P 1'
_symmetry_space_group_name_H-M 'P -1'
_atom_sites_solution_hydrogens geom
_audit_creation_method SHELXL-2014/7
_cell_angle_alpha 74.83(2)
_cell_angle_beta 83.70(4)
_cell_angle_gamma 80.25(5)
_cell_formula_units_Z 2
_cell_length_a 20.499(8)
_cell_length_b 22.937(7)
_cell_length_c 23.325(10)
_cell_measurement_reflns_used 1988
_cell_measurement_temperature 93(2)
_cell_measurement_theta_max 62.1
_cell_measurement_theta_min 31.4
_cell_volume 10407(7)
_computing_structure_refinement 'SHELXL-2014/7 (Sheldrick, 2014)'
_diffrn_ambient_temperature 93(2)
_diffrn_detector_area_resol_mean 5.8140
_diffrn_measured_fraction_theta_full 0.954
_diffrn_measured_fraction_theta_max 0.954
_diffrn_measurement_device_type 'Rigaku XtaLAB P200'
_diffrn_measurement_method \w
_diffrn_radiation_monochromator graphite
_diffrn_radiation_source 'fine-focus sealed tube'
_diffrn_radiation_type CuK\a
_diffrn_radiation_wavelength 1.54187
_diffrn_reflns_av_R_equivalents 0.0777
_diffrn_reflns_av_unetI/netI 0.0900
_diffrn_reflns_Laue_measured_fraction_full 0.954
_diffrn_reflns_Laue_measured_fraction_max 0.954
_diffrn_reflns_limit_h_max 23
_diffrn_reflns_limit_h_min -17
_diffrn_reflns_limit_k_max 26
_diffrn_reflns_limit_k_min -26
_diffrn_reflns_limit_l_max 26
_diffrn_reflns_limit_l_min -26
_diffrn_reflns_number 122615
_diffrn_reflns_point_group_measured_fraction_full 0.954
_diffrn_reflns_point_group_measured_fraction_max 0.954
_diffrn_reflns_theta_full 63.000
_diffrn_reflns_theta_max 63.000
_diffrn_reflns_theta_min 6.531
_exptl_absorpt_coefficient_mu 0.629
_exptl_absorpt_correction_T_max 1.000
_exptl_absorpt_correction_T_min 0.755
_exptl_absorpt_correction_type multi-scan
_exptl_absorpt_process_details 'REQAB (Rigaku, 1998)'
_exptl_crystal_colour Gray
_exptl_crystal_density_diffrn 0.846
_exptl_crystal_description Prism
_exptl_crystal_F_000 2824
_exptl_crystal_size_max 0.350
_exptl_crystal_size_mid 0.350
_exptl_crystal_size_min 0.030
_refine_diff_density_max 0.591
_refine_diff_density_min -0.361
_refine_diff_density_rms 0.057
_refine_ls_extinction_method none
_refine_ls_goodness_of_fit_ref 1.060
_refine_ls_hydrogen_treatment constr
_refine_ls_matrix_type full
_refine_ls_number_parameters 1720
_refine_ls_number_reflns 32132
_refine_ls_number_restraints 2514
_refine_ls_restrained_S_all 1.080
_refine_ls_R_factor_all 0.1580
_refine_ls_R_factor_gt 0.0994
_refine_ls_shift/su_max 0.001
_refine_ls_shift/su_mean 0.000
_refine_ls_structure_factor_coef Fsqd
_refine_ls_weighting_details 'w=1/[\s^2^(Fo^2^)+(0.1430P)^2^] where P=(Fo^2^+2Fc^2^)/3'
_refine_ls_weighting_scheme calc
_refine_ls_wR_factor_gt 0.2642
_refine_ls_wR_factor_ref 0.2898
_reflns_Friedel_coverage 0.000
_reflns_number_gt 14052
_reflns_number_total 32132
_reflns_threshold_expression 'I > 2\s(I)'
_cod_data_source_file ja7b05332_si_005.cif
_cod_data_source_block 160810NF
_cod_depositor_comments
;
The following automatic conversions were performed:

'_exptl_absorpt_correction_type' value 'Multi-scan' changed to
'multi-scan' according to
/home/data/users/saulius/crontab/automatic-downloads/current/ACS/lib/dictionaries/cif_core.dic
dictionary named 'cif_core.dic' version 2.4.2 from 2011-04-26.

Automatic conversion script
Id: cif_fix_values 4973 2017-02-22 13:04:09Z antanas 
;
_cod_database_code 4126323
_shelx_shelxl_version_number 2014/7
_shelx_space_group_comment
;
The symmetry employed for this shelxl refinement is uniquely defined
by the following loop, which should always be used as a source of
symmetry information in preference to the above space-group names.
They are only intended as comments.
;
_shelx_estimated_absorpt_t_min 0.810
_shelx_estimated_absorpt_t_max 0.981
_platon_squeeze_void_probe_radius 1.20

loop_
_space_group_symop_operation_xyz
'x, y, z'
'-x, -y, -z'

loop_
_atom_site_label
_atom_site_type_symbol
_atom_site_fract_x
_atom_site_fract_y
_atom_site_fract_z
_atom_site_U_iso_or_equiv
_atom_site_adp_type
_atom_site_occupancy
_atom_site_site_symmetry_order
_atom_site_calc_flag
_atom_site_refinement_flags_posn
_atom_site_refinement_flags_adp
Ni1 Ni 0.21492(4) 0.86429(3) 0.41157(3) 0.0648(3) Uani 1 1 d . U
Ni2 Ni 0.33439(5) 0.56895(4) 0.66157(3) 0.0814(3) Uani 1 1 d . U
Ni3 Ni 0.19738(5) 0.81039(4) 0.08829(4) 0.0976(3) Uani 1 1 d . U
O1 O 0.3541(2) 1.00273(18) 0.15792(14) 0.0906(11) Uani 1 1 d . U
N1 N 0.2629(2) 0.90648(17) 0.34224(15) 0.0684(11) Uani 1 1 d . U
N2 N 0.1424(2) 0.87277(16) 0.36505(15) 0.0664(10) Uani 1 1 d . U
N3 N 0.2872(2) 0.85738(17) 0.46071(15) 0.0661(10) Uani 1 1 d . U
N4 N 0.1654(2) 0.82268(17) 0.47806(15) 0.0713(11) Uani 1 1 d . U
O2 O 0.4039(2) 0.84448(17) 0.62363(15) 0.0912(11) Uani 1 1 d . U
N5 N 0.2499(2) 0.61284(18) 0.64300(16) 0.0766(11) Uani 1 1 d . U
N6 N 0.3663(2) 0.64479(17) 0.65252(17) 0.0805(12) Uani 1 1 d . U
N7 N 0.4215(3) 0.52565(19) 0.68098(18) 0.0877(13) Uani 1 1 d . U
N8 N 0.3009(3) 0.49335(18) 0.67191(18) 0.0912(14) Uani 1 1 d . U
N9 N 0.2616(2) 0.8524(2) 0.11139(17) 0.0857(13) Uani 1 1 d . U
C75 C 0.4621(3) 0.9561(2) 0.39666(19) 0.0747(14) Uani 1 1 d . U
H1 H 0.4747 0.9131 0.4067 0.090 Uiso 1 1 calc R U
C76 C 0.5107(3) 0.9943(2) 0.38901(19) 0.0709(13) Uani 1 1 d . U
C77 C 0.3935(3) 0.9811(2) 0.38952(18) 0.0668(12) Uani 1 1 d . U
N10 N 0.1319(3) 0.8437(2) 0.13914(18) 0.0895(13) Uani 1 1 d . U
C79 C 0.3140(3) 0.9394(2) 0.3443(2) 0.0683(13) Uani 1 1 d . U
C80 C 0.1934(3) 0.7781(2) 0.5256(2) 0.0751(14) Uani 1 1 d . U
C81 C 0.2975(3) 0.8179(2) 0.51635(19) 0.0668(13) Uani 1 1 d . U
C82 C 0.3482(3) 0.8383(2) 0.5429(2) 0.0737(13) Uani 1 1 d . U
C83 C 0.2562(3) 0.9094(2) 0.2831(2) 0.0661(12) Uani 1 1 d . U
C84 C 0.3666(3) 0.8898(2) 0.5034(2) 0.0710(13) Uani 1 1 d . U
H2 H 0.3970 0.9143 0.5095 0.085 Uiso 1 1 calc R U
C85 C 0.3366(2) 0.9674(2) 0.2849(2) 0.0681(12) Uani 1 1 d . U
H3 H 0.3679 0.9952 0.2737 0.082 Uiso 1 1 calc R U
C86 C 0.0831(3) 0.7737(2) 0.5375(2) 0.0808(15) Uani 1 1 d . U
H4 H 0.0402 0.7648 0.5533 0.097 Uiso 1 1 calc R U
C87 C 0.1432(3) 0.7447(2) 0.5606(2) 0.0745(13) Uani 1 1 d . U
C88 C 0.3306(3) 0.8996(2) 0.4505(2) 0.0661(12) Uani 1 1 d . U
C89 C 0.1647(3) 0.6888(2) 0.6023(2) 0.0746(13) Uani 1 1 d . U
C90 C 0.2061(3) 0.8878(2) 0.2639(2) 0.0727(13) Uani 1 1 d . U
C91 C 0.0764(3) 0.8709(2) 0.3831(2) 0.0697(13) Uani 1 1 d . U
C92 C 0.3776(3) 1.0448(2) 0.37229(19) 0.0729(13) Uani 1 1 d . U
H5 H 0.3327 1.0620 0.3659 0.087 Uiso 1 1 calc R U
C93 C 0.3429(2) 0.9399(2) 0.3960(2) 0.0668(12) Uani 1 1 d . U
C94 C 0.5837(3) 0.9645(2) 0.3982(2) 0.0761(14) Uani 1 1 d . U
C95 C 0.3056(3) 0.9470(2) 0.2476(2) 0.0729(13) Uani 1 1 d . U
C96 C 0.0985(3) 0.8194(2) 0.4854(2) 0.0722(13) Uani 1 1 d . U
C99 C 0.3077(3) 0.9195(2) 0.14890(19) 0.0697(13) Uani 1 1 d . U
C100 C 0.2588(3) 0.7711(2) 0.5441(2) 0.0714(13) Uani 1 1 d . U
C102 C -0.0200(3) 0.8536(2) 0.4571(2) 0.0791(14) Uani 1 1 d . U
C103 C 0.2362(3) 0.6729(2) 0.6106(2) 0.0772(14) Uani 1 1 d . U
C104 C 0.2569(3) 0.8815(2) 0.1577(2) 0.0802(14) Uani 1 1 d . U
C105 C 0.4915(3) 1.0570(2) 0.37301(19) 0.0710(13) Uani 1 1 d . U
H6 H 0.5242 1.0831 0.3678 0.085 Uiso 1 1 calc R U
C106 C 0.2021(3) 0.8770(2) 0.2032(2) 0.0821(15) Uani 1 1 d . U
C107 C 0.0529(3) 0.8500(2) 0.4412(2) 0.0771(14) Uani 1 1 d . U
C108 C 0.2798(3) 0.7153(2) 0.5917(2) 0.0750(14) Uani 1 1 d . U
C109 C 0.4241(3) 1.0834(2) 0.3642(2) 0.0779(14) Uani 1 1 d . U
C110 C 0.0406(3) 0.8761(2) 0.3315(2) 0.0814(14) Uani 1 1 d . U
H7 H -0.0059 0.8777 0.3312 0.098 Uiso 1 1 calc R U
N11 N 0.1316(4) 0.7726(3) 0.0624(2) 0.1102(17) Uani 1 1 d . U
C112 C 0.3227(3) 0.9591(3) 0.1825(2) 0.0769(14) Uani 1 1 d . U
N12 N 0.2660(3) 0.7755(3) 0.0382(2) 0.1130(17) Uani 1 1 d . U
C114 C 0.1433(3) 0.8612(2) 0.1895(2) 0.0811(14) Uani 1 1 d . U
C115 C 0.1490(3) 0.8778(2) 0.3031(2) 0.0734(13) Uani 1 1 d . U
C116 C 0.3794(3) 0.7470(3) 0.6283(2) 0.0829(15) Uani 1 1 d . U
C117 C 0.3398(4) 0.4383(3) 0.6681(2) 0.0891(16) Uani 1 1 d . U
C118 C 0.3405(3) 0.7025(2) 0.6195(2) 0.0742(13) Uani 1 1 d . U
C119 C 0.3765(3) 0.8128(2) 0.6005(2) 0.0737(14) Uani 1 1 d . U
C120 C 0.4070(4) 0.4268(3) 0.6653(2) 0.0949(17) Uani 1 1 d . U
C121 C 0.3425(3) 0.9127(3) 0.0963(2) 0.0803(14) Uani 1 1 d . U
H8 H 0.3785 0.9333 0.0774 0.096 Uiso 1 1 calc R U
C122 C 0.1890(3) 0.5910(2) 0.6565(2) 0.0832(15) Uani 1 1 d . U
C123 C 0.2361(4) 0.4833(2) 0.6822(2) 0.0902(16) Uani 1 1 d . U
C124 C 0.4268(3) 0.7149(2) 0.6671(2) 0.0817(15) Uani 1 1 d . U
H9 H 0.4577 0.7322 0.6827 0.098 Uiso 1 1 calc R U
C125 C -0.0570(3) 0.8117(3) 0.4508(2) 0.0853(15) Uani 1 1 d . U
H10 H -0.0359 0.7789 0.4345 0.102 Uiso 1 1 calc R U
C126 C 0.1360(3) 0.6401(2) 0.6346(2) 0.0817(15) Uani 1 1 d . U
H11 H 0.0897 0.6384 0.6416 0.098 Uiso 1 1 calc R U
C127 C 0.0843(3) 0.8782(2) 0.2840(2) 0.0815(14) Uani 1 1 d . U
C128 C 0.4726(3) 0.3017(3) 0.5832(3) 0.0981(17) Uani 1 1 d . U
C129 C 0.3159(3) 0.8710(3) 0.0757(2) 0.0920(17) Uani 1 1 d . U
C130 C -0.0517(3) 0.9034(3) 0.4789(2) 0.0910(16) Uani 1 1 d . U
H12 H -0.0264 0.9327 0.4837 0.109 Uiso 1 1 calc R U
C131 C 0.5230(4) 0.8866(3) -0.0132(3) 0.0979(18) Uani 1 1 d . U
C132 C 0.0820(3) 0.8719(3) 0.2235(2) 0.0860(15) Uani 1 1 d . U
C133 C 0.4409(3) 0.3651(2) 0.6551(3) 0.0983(18) Uani 1 1 d . U
C134 C -0.1242(3) 0.8153(3) 0.4673(3) 0.0939(16) Uani 1 1 d . U
C135 C 0.5627(4) 0.6610(3) 0.8097(3) 0.1044(19) Uani 1 1 d . U
C136 C 0.5119(4) 0.6457(3) 0.7835(3) 0.0988(18) Uani 1 1 d . U
H13 H 0.4675 0.6510 0.8001 0.119 Uiso 1 1 calc R U
C137 C 0.4218(3) 0.6536(2) 0.6795(2) 0.0808(15) Uani 1 1 d . U
C138 C 0.4400(3) 0.3565(3) 0.5975(3) 0.0982(18) Uani 1 1 d . U
H14 H 0.4174 0.3877 0.5679 0.118 Uiso 1 1 calc R U
C139 C 0.6022(3) 0.9129(3) 0.3662(3) 0.1034(18) Uani 1 1 d . U
H15 H 0.5714 0.8830 0.3807 0.155 Uiso 1 1 calc R U
H16 H 0.5993 0.9298 0.3233 0.155 Uiso 1 1 calc R U
H17 H 0.6475 0.8929 0.3744 0.155 Uiso 1 1 calc R U
C140 C 0.4039(3) 1.1533(3) 0.3456(3) 0.0928(17) Uani 1 1 d . U
C141 C 0.5034(3) 0.2572(2) 0.6292(3) 0.0951(17) Uani 1 1 d . U
H18 H 0.5245 0.2198 0.6211 0.114 Uiso 1 1 calc R U
C142 C -0.1200(3) 0.9105(3) 0.4936(3) 0.1026(18) Uani 1 1 d . U
C143 C 0.5051(3) 0.2649(3) 0.6871(3) 0.1021(18) Uani 1 1 d . U
C144 C 0.4678(4) 0.8630(3) 0.0205(3) 0.1017(19) Uani 1 1 d . U
H19 H 0.4711 0.8438 0.0617 0.122 Uiso 1 1 calc R U
C145 C 0.4445(4) 0.4654(3) 0.6762(3) 0.1036(18) Uani 1 1 d . U
C146 C 0.6262(4) 0.6532(3) 0.7843(3) 0.1026(19) Uani 1 1 d . U
H20 H 0.6604 0.6640 0.8022 0.123 Uiso 1 1 calc R U
C147 C 0.5154(4) 0.9153(3) -0.0740(3) 0.0963(18) Uani 1 1 d . U
H21 H 0.5515 0.9325 -0.0975 0.116 Uiso 1 1 calc R U
C148 C 0.1815(3) 0.5304(3) 0.6809(2) 0.0932(17) Uani 1 1 d . U
C149 C 0.6432(4) 0.6314(3) 0.7359(3) 0.1089(19) Uani 1 1 d . U
C150 C 0.2327(3) 0.4199(3) 0.6871(3) 0.1077(19) Uani 1 1 d . U
H22 H 0.1943 0.4003 0.6957 0.129 Uiso 1 1 calc R U
C151 C 0.4723(3) 0.3201(3) 0.6982(3) 0.1067(19) Uani 1 1 d . U
H23 H 0.4719 0.3264 0.7370 0.128 Uiso 1 1 calc R U
C152 C 0.2966(4) 0.3941(3) 0.6769(3) 0.1037(19) Uani 1 1 d . U
H24 H 0.3100 0.3526 0.6759 0.124 Uiso 1 1 calc R U
C153 C 0.4725(4) 0.5453(3) 0.7013(3) 0.0998(18) Uani 1 1 d . U
C154 C 0.0639(4) 0.8474(3) 0.1402(2) 0.0965(18) Uani 1 1 d . U
C155 C 0.5905(3) 0.9394(3) 0.4658(2) 0.109(2) Uani 1 1 d . U
H25 H 0.5600 0.9095 0.4819 0.164 Uiso 1 1 calc R U
H26 H 0.6361 0.9196 0.4729 0.164 Uiso 1 1 calc R U
H27 H 0.5796 0.9730 0.4854 0.164 Uiso 1 1 calc R U
C156 C 0.5259(4) 0.6230(3) 0.7336(3) 0.0980(18) Uani 1 1 d . U
C157 C 0.6321(3) 1.0108(3) 0.3751(3) 0.1067(19) Uani 1 1 d . U
H28 H 0.6208 1.0440 0.3953 0.160 Uiso 1 1 calc R U
H29 H 0.6774 0.9905 0.3832 0.160 Uiso 1 1 calc R U
H30 H 0.6292 1.0274 0.3321 0.160 Uiso 1 1 calc R U
C158 C 0.4698(3) 0.6055(2) 0.7061(2) 0.0883(16) Uani 1 1 d . U
C159 C -0.1543(3) 0.8664(3) 0.4878(3) 0.1043(18) Uani 1 1 d . U
H31 H -0.2007 0.8705 0.4981 0.125 Uiso 1 1 calc R U
C160 C 0.4566(4) 0.9192(3) -0.1008(3) 0.1075(19) Uani 1 1 d . U
C161 C 0.4696(4) 0.2928(3) 0.5206(3) 0.106(2) Uani 1 1 d . U
C162 C 0.4079(4) 0.8673(3) -0.0053(2) 0.0987(18) Uani 1 1 d . U
C163 C 0.3484(3) 0.8435(3) 0.0298(2) 0.0941(17) Uani 1 1 d . U
C164 C 0.0309(3) 0.8653(3) 0.1920(3) 0.0985(17) Uani 1 1 d . U
H32 H -0.0154 0.8713 0.2023 0.118 Uiso 1 1 calc R U
C165 C 0.5420(4) 0.2153(3) 0.7351(3) 0.122(2) Uani 1 1 d . U
C166 C 0.1458(5) 0.7246(4) 0.0327(3) 0.123(2) Uani 1 1 d . U
C167 C 0.5919(4) 0.6166(3) 0.7081(3) 0.115(2) Uani 1 1 d . U
H33 H 0.6019 0.6025 0.6728 0.138 Uiso 1 1 calc R U
C168 C 0.2098(5) 0.6982(4) 0.0160(3) 0.124(2) Uani 1 1 d . U
C169 C 0.1148(4) 0.5107(3) 0.6971(3) 0.109(2) Uani 1 1 d . U
C170 C 0.4037(4) 0.8960(3) -0.0662(2) 0.1049(19) Uani 1 1 d . U
H34 H 0.3631 0.8996 -0.0839 0.126 Uiso 1 1 calc R U
C171 C 0.0309(4) 0.8280(3) 0.1000(3) 0.1041(19) Uani 1 1 d . U
C172 C 0.5883(4) 0.8831(3) 0.0143(3) 0.115(2) Uani 1 1 d . U
C173 C 0.0659(5) 0.7894(4) 0.0663(3) 0.114(2) Uani 1 1 d . U
C174 C 0.2671(5) 0.7227(4) 0.0171(3) 0.126(2) Uani 1 1 d . U
C175 C -0.0438(4) 0.8466(3) 0.0991(3) 0.113(2) Uani 1 1 d . U
C176 C -0.1646(4) 0.7679(4) 0.4607(4) 0.133(2) Uani 1 1 d . U
C177 C -0.1563(4) 0.9695(4) 0.5116(4) 0.136(2) Uani 1 1 d . U
C178 C 0.4474(5) 0.9537(3) -0.1671(3) 0.121(2) Uani 1 1 d D U
C179 C 0.3266(4) 0.7948(3) 0.0172(2) 0.1079(19) Uani 1 1 d . U
C180 C 0.5064(4) 0.2319(3) 0.5129(3) 0.115(2) Uani 1 1 d . U
H35 H 0.5530 0.2284 0.5209 0.172 Uiso 1 1 calc R U
H36 H 0.4863 0.1987 0.5409 0.172 Uiso 1 1 calc R U
H37 H 0.5036 0.2292 0.4721 0.172 Uiso 1 1 calc R U
C181 C 0.0322(5) 0.7537(4) 0.0371(3) 0.125(2) Uani 1 1 d . U
H38 H -0.0137 0.7581 0.0312 0.150 Uiso 1 1 calc R U
C182 C 0.2114(4) 0.6455(4) -0.0103(3) 0.135(2) Uani 1 1 d . U
C183 C 0.0814(6) 0.7143(4) 0.0213(3) 0.138(3) Uani 1 1 d . U
H39 H 0.0749 0.6825 0.0042 0.165 Uiso 1 1 calc R U
C184 C 0.5218(4) 0.1537(3) 0.7416(4) 0.147(3) Uani 1 1 d . U
H40 H 0.5267 0.1442 0.7026 0.221 Uiso 1 1 calc R U
H41 H 0.5501 0.1226 0.7691 0.221 Uiso 1 1 calc R U
H42 H 0.4754 0.1543 0.7572 0.221 Uiso 1 1 calc R U
C185 C 0.5292(4) 0.4989(3) 0.7113(3) 0.121(2) Uani 1 1 d . U
H43 H 0.5693 0.5012 0.7270 0.145 Uiso 1 1 calc R U
C186 C 0.6172(4) 0.2116(3) 0.7131(3) 0.132(2) Uani 1 1 d . U
H44 H 0.6315 0.2513 0.7085 0.198 Uiso 1 1 calc R U
H45 H 0.6435 0.1804 0.7422 0.198 Uiso 1 1 calc R U
H46 H 0.6236 0.2009 0.6746 0.198 Uiso 1 1 calc R U
C187 C 0.7153(4) 0.6167(4) 0.7086(4) 0.133(2) Uani 1 1 d . U
C188 C 0.0727(5) 0.5098(3) 0.6574(4) 0.129(2) Uani 1 1 d . U
H47 H 0.0865 0.5232 0.6165 0.155 Uiso 1 1 calc R U
C189 C 0.5142(4) 0.4509(4) 0.6940(3) 0.132(2) Uani 1 1 d . U
H48 H 0.5434 0.4142 0.6934 0.159 Uiso 1 1 calc R U
C190 C 0.3277(5) 0.7122(4) -0.0145(3) 0.139(3) Uani 1 1 d . U
H49 H 0.3406 0.6793 -0.0330 0.167 Uiso 1 1 calc R U
C191 C 0.5454(5) 0.6889(4) 0.8646(3) 0.130(2) Uani 1 1 d . U
C192 C 0.2095(4) 0.5879(4) 0.0219(3) 0.133(2) Uani 1 1 d . U
H50 H 0.2021 0.5809 0.0639 0.160 Uiso 1 1 calc R U
C193 C 0.3648(4) 0.7542(4) -0.0151(3) 0.129(2) Uani 1 1 d . U
H51 H 0.4083 0.7569 -0.0335 0.155 Uiso 1 1 calc R U
C194 C 0.0101(5) 0.4908(4) 0.6709(5) 0.147(3) Uani 1 1 d . U
C195 C 0.5864(4) 0.8501(3) 0.0824(3) 0.134(2) Uani 1 1 d . U
H52 H 0.6293 0.8491 0.0978 0.200 Uiso 1 1 calc R U
H53 H 0.5513 0.8723 0.1040 0.200 Uiso 1 1 calc R U
H54 H 0.5775 0.8082 0.0880 0.200 Uiso 1 1 calc R U
C196 C 0.2179(5) 0.5380(4) -0.0027(3) 0.142(3) Uani 1 1 d . U
C197 C 0.5046(5) 0.3456(3) 0.4768(3) 0.158(3) Uani 1 1 d . U
H55 H 0.5507 0.3414 0.4868 0.237 Uiso 1 1 calc R U
H56 H 0.5039 0.3427 0.4357 0.237 Uiso 1 1 calc R U
H57 H 0.4809 0.3853 0.4809 0.237 Uiso 1 1 calc R U
C198 C -0.0669(5) 0.8993(4) 0.0595(3) 0.141(3) Uani 1 1 d . U
H58 H -0.0368 0.9232 0.0337 0.169 Uiso 1 1 calc R U
C199 C 0.3989(5) 0.2961(4) 0.5081(4) 0.157(3) Uani 1 1 d . U
H59 H 0.3738 0.3351 0.5127 0.235 Uiso 1 1 calc R U
H60 H 0.3969 0.2929 0.4673 0.235 Uiso 1 1 calc R U
H61 H 0.3796 0.2625 0.5361 0.235 Uiso 1 1 calc R U
C200 C 0.6029(4) 0.9482(3) 0.0082(3) 0.120(2) Uani 1 1 d . U
H62 H 0.6448 0.9460 0.0259 0.180 Uiso 1 1 calc R U
H63 H 0.6065 0.9696 -0.0340 0.180 Uiso 1 1 calc R U
H64 H 0.5668 0.9703 0.0289 0.180 Uiso 1 1 calc R U
C201 C 0.5345(5) 0.2302(4) 0.7951(3) 0.165(4) Uani 1 1 d . U
H65 H 0.5477 0.2703 0.7907 0.247 Uiso 1 1 calc R U
H66 H 0.4881 0.2308 0.8108 0.247 Uiso 1 1 calc R U
H67 H 0.5628 0.1991 0.8226 0.247 Uiso 1 1 calc R U
C202 C -0.0907(5) 0.8146(4) 0.1388(3) 0.135(3) Uani 1 1 d . U
H68 H -0.0751 0.7785 0.1674 0.162 Uiso 1 1 calc R U
C204 C 0.4191(5) 1.1803(4) 0.3944(4) 0.180(4) Uani 1 1 d . U
H69 H 0.4646 1.1642 0.4056 0.270 Uiso 1 1 calc R U
H70 H 0.4144 1.2248 0.3802 0.270 Uiso 1 1 calc R U
H71 H 0.3880 1.1692 0.4292 0.270 Uiso 1 1 calc R U
C205 C -0.1893(5) 0.9471(5) 0.5739(5) 0.188(4) Uani 1 1 d . U
H72 H -0.1554 0.9243 0.6012 0.282 Uiso 1 1 calc R U
H73 H -0.2124 0.9822 0.5882 0.282 Uiso 1 1 calc R U
H74 H -0.2213 0.9204 0.5723 0.282 Uiso 1 1 calc R U
C208 C 0.0924(5) 0.4900(4) 0.7566(4) 0.163(3) Uani 1 1 d . U
H75 H 0.1204 0.4921 0.7857 0.196 Uiso 1 1 calc R U
C209 C 0.7362(5) 0.5462(4) 0.7331(4) 0.178(4) Uani 1 1 d . U
H76 H 0.7314 0.5357 0.7767 0.267 Uiso 1 1 calc R U
H77 H 0.7077 0.5240 0.7181 0.267 Uiso 1 1 calc R U
H78 H 0.7826 0.5347 0.7199 0.267 Uiso 1 1 calc R U
C211 C -0.1585(5) 0.8342(5) 0.1375(4) 0.152(3) Uani 1 1 d . U
C212 C 0.2307(5) 0.5477(4) -0.0650(3) 0.146(3) Uani 1 1 d . U
H79 H 0.2310 0.5150 -0.0830 0.175 Uiso 1 1 calc R U
C213 C 0.6443(4) 0.8485(4) -0.0195(4) 0.154(3) Uani 1 1 d . U
H80 H 0.6866 0.8458 -0.0024 0.231 Uiso 1 1 calc R U
H81 H 0.6345 0.8073 -0.0160 0.231 Uiso 1 1 calc R U
H82 H 0.6472 0.8705 -0.0616 0.231 Uiso 1 1 calc R U
C214 C 0.4041(5) 0.9266(5) -0.1938(4) 0.196(5) Uani 1 1 d D U
H83 H 0.4222 0.8837 -0.1910 0.294 Uiso 1 1 calc R U
H84 H 0.3601 0.9292 -0.1727 0.294 Uiso 1 1 calc R U
H85 H 0.4006 0.9485 -0.2357 0.294 Uiso 1 1 calc R U
C215 C -0.1076(5) 1.0086(4) 0.5197(6) 0.203(5) Uani 1 1 d . U
H86 H -0.0748 0.9837 0.5471 0.304 Uiso 1 1 calc R U
H87 H -0.0849 1.0254 0.4811 0.304 Uiso 1 1 calc R U
H88 H -0.1313 1.0421 0.5360 0.304 Uiso 1 1 calc R U
C216 C -0.0047(5) 0.4659(4) 0.7307(5) 0.159(3) Uani 1 1 d . U
H89 H -0.0433 0.4468 0.7426 0.191 Uiso 1 1 calc R U
C217 C 0.7627(5) 0.6450(5) 0.7381(4) 0.177(4) Uani 1 1 d . U
H90 H 0.7567 0.6308 0.7815 0.265 Uiso 1 1 calc R U
H91 H 0.8088 0.6323 0.7249 0.265 Uiso 1 1 calc R U
H92 H 0.7525 0.6896 0.7262 0.265 Uiso 1 1 calc R U
C218 C 0.4499(5) 1.1801(4) 0.2932(4) 0.185(4) Uani 1 1 d . U
H93 H 0.4959 1.1689 0.3043 0.278 Uiso 1 1 calc R U
H94 H 0.4448 1.1640 0.2592 0.278 Uiso 1 1 calc R U
H95 H 0.4386 1.2247 0.2823 0.278 Uiso 1 1 calc R U
C219 C 0.2326(5) 0.6531(4) -0.0740(3) 0.147(3) Uani 1 1 d . U
H96 H 0.2396 0.6922 -0.0981 0.176 Uiso 1 1 calc R U
C220 C 0.2111(7) 0.4697(5) 0.0356(4) 0.165(3) Uani 1 1 d . U
C221 C 0.2424(5) 0.6025(4) -0.0995(3) 0.147(3) Uani 1 1 d . U
C222 C -0.0345(7) 0.4930(6) 0.6215(6) 0.186(4) Uani 1 1 d . U
C224 C 0.5963(6) 0.7237(5) 0.8717(4) 0.185(4) Uani 1 1 d . U
H97 H 0.6105 0.7483 0.8326 0.278 Uiso 1 1 calc R U
H98 H 0.5779 0.7507 0.8977 0.278 Uiso 1 1 calc R U
H99 H 0.6344 0.6956 0.8894 0.278 Uiso 1 1 calc R U
C226 C -0.2085(5) 1.0044(4) 0.4698(4) 0.176(4) Uani 1 1 d . U
H100 H -0.2388 0.9770 0.4661 0.263 Uiso 1 1 calc R U
H101 H -0.2336 1.0379 0.4855 0.263 Uiso 1 1 calc R U
H102 H -0.1872 1.0211 0.4306 0.263 Uiso 1 1 calc R U
C227 C 0.4858(6) 0.7456(4) 0.8492(5) 0.208(5) Uani 1 1 d . U
H103 H 0.5007 0.7773 0.8156 0.313 Uiso 1 1 calc R U
H104 H 0.4474 0.7313 0.8386 0.313 Uiso 1 1 calc R U
H105 H 0.4733 0.7624 0.8840 0.313 Uiso 1 1 calc R U
C231 C -0.1791(5) 0.8862(5) 0.0982(4) 0.173(3) Uani 1 1 d . U
H106 H -0.2250 0.9020 0.0980 0.208 Uiso 1 1 calc R U
C233 C 0.7212(4) 0.6354(5) 0.6441(4) 0.180(4) Uani 1 1 d . U
H107 H 0.6904 0.6164 0.6280 0.270 Uiso 1 1 calc R U
H108 H 0.7104 0.6800 0.6310 0.270 Uiso 1 1 calc R U
H109 H 0.7667 0.6227 0.6297 0.270 Uiso 1 1 calc R U
C234 C 0.0378(6) 0.4684(5) 0.7761(6) 0.191(4) Uani 1 1 d . U
C235 C -0.2385(5) 0.7599(4) 0.1536(5) 0.173(4) Uani 1 1 d . U
H110 H -0.2616 0.7868 0.1196 0.259 Uiso 1 1 calc R U
H111 H -0.2027 0.7319 0.1394 0.259 Uiso 1 1 calc R U
H112 H -0.2699 0.7364 0.1810 0.259 Uiso 1 1 calc R U
C236 C 0.3382(5) 1.1727(3) 0.3242(6) 0.214(5) Uani 1 1 d . U
H113 H 0.3337 1.1526 0.2928 0.321 Uiso 1 1 calc R U
H114 H 0.3051 1.1614 0.3571 0.321 Uiso 1 1 calc R U
H115 H 0.3314 1.2171 0.3081 0.321 Uiso 1 1 calc R U
C237 C 0.5162(7) 0.6505(5) 0.9111(4) 0.244(6) Uani 1 1 d . U
H116 H 0.4838 0.6320 0.8963 0.366 Uiso 1 1 calc R U
H117 H 0.5500 0.6184 0.9310 0.366 Uiso 1 1 calc R U
H118 H 0.4935 0.6735 0.9393 0.366 Uiso 1 1 calc R U
C239 C -0.2104(6) 0.7970(6) 0.1849(5) 0.184(4) Uani 1 1 d . U
C241 C 0.5086(5) 0.9520(6) -0.2040(4) 0.226(5) Uani 1 1 d D U
H119 H 0.5287 0.9094 -0.2009 0.339 Uiso 1 1 calc R U
H120 H 0.4995 0.9719 -0.2456 0.339 Uiso 1 1 calc R U
H121 H 0.5393 0.9734 -0.1907 0.339 Uiso 1 1 calc R U
C242 C -0.0562(6) 0.5577(6) 0.5845(5) 0.224(5) Uani 1 1 d . U
H122 H -0.0845 0.5561 0.5538 0.336 Uiso 1 1 calc R U
H123 H -0.0811 0.5823 0.6104 0.336 Uiso 1 1 calc R U
H124 H -0.0169 0.5760 0.5655 0.336 Uiso 1 1 calc R U
C244 C -0.1339(5) 0.9176(5) 0.0572(4) 0.178(3) Uani 1 1 d . U
C245 C -0.1746(6) 0.7552(6) 0.2376(5) 0.239(6) Uani 1 1 d . U
H125 H -0.1559 0.7799 0.2584 0.358 Uiso 1 1 calc R U
H126 H -0.2060 0.7317 0.2649 0.358 Uiso 1 1 calc R U
H127 H -0.1388 0.7272 0.2234 0.358 Uiso 1 1 calc R U
C248 C -0.1925(7) 0.9641(7) -0.0343(5) 0.262(7) Uani 1 1 d . U
H128 H -0.1594 0.9390 -0.0547 0.393 Uiso 1 1 calc R U
H129 H -0.2297 0.9417 -0.0173 0.393 Uiso 1 1 calc R U
H130 H -0.2088 1.0021 -0.0628 0.393 Uiso 1 1 calc R U
C250 C 0.0028(6) 0.4530(6) 0.5771(7) 0.245(6) Uani 1 1 d . U
H131 H 0.0172 0.4113 0.6000 0.368 Uiso 1 1 calc R U
H132 H -0.0276 0.4522 0.5478 0.368 Uiso 1 1 calc R U
H133 H 0.0415 0.4712 0.5565 0.368 Uiso 1 1 calc R U
C251 C -0.0988(6) 0.4594(6) 0.6438(6) 0.230(5) Uani 1 1 d . U
H134 H -0.0853 0.4179 0.6676 0.346 Uiso 1 1 calc R U
H135 H -0.1296 0.4823 0.6681 0.346 Uiso 1 1 calc R U
H136 H -0.1209 0.4576 0.6092 0.346 Uiso 1 1 calc R U
C253 C 0.2194(8) 0.4652(5) 0.0988(4) 0.249(6) Uani 1 1 d . U
H137 H 0.1866 0.4957 0.1127 0.374 Uiso 1 1 calc R U
H138 H 0.2130 0.4242 0.1226 0.374 Uiso 1 1 calc R U
H139 H 0.2642 0.4726 0.1029 0.374 Uiso 1 1 calc R U
C256 C -0.2657(8) 0.8439(7) 0.2041(6) 0.258(6) Uani 1 1 d . U
H140 H -0.2467 0.8683 0.2249 0.386 Uiso 1 1 calc R U
H141 H -0.2865 0.8707 0.1688 0.386 Uiso 1 1 calc R U
H142 H -0.2992 0.8224 0.2308 0.386 Uiso 1 1 calc R U
C257 C -0.1633(7) 0.9779(8) 0.0119(8) 0.225(5) Uani 1 1 d . U
C260 C 0.2597(8) 0.4244(6) 0.0098(6) 0.242(6) Uani 1 1 d . U
H143 H 0.2516 0.4298 -0.0320 0.363 Uiso 1 1 calc R U
H144 H 0.3051 0.4311 0.0125 0.363 Uiso 1 1 calc R U
H145 H 0.2539 0.3828 0.0322 0.363 Uiso 1 1 calc R U
C261 C 0.4187(9) 1.0163(6) -0.1723(4) 0.320(8) Uani 1 1 d D U
H146 H 0.4471 1.0363 -0.1545 0.480 Uiso 1 1 calc R U
H147 H 0.4151 1.0374 -0.2144 0.480 Uiso 1 1 calc R U
H148 H 0.3745 1.0181 -0.1515 0.480 Uiso 1 1 calc R U
C266 C -0.2134(8) 1.0172(7) 0.0451(6) 0.243(6) Uani 1 1 d . U
H149 H -0.1918 1.0260 0.0767 0.364 Uiso 1 1 calc R U
H150 H -0.2298 1.0556 0.0172 0.364 Uiso 1 1 calc R U
H151 H -0.2506 0.9951 0.0626 0.364 Uiso 1 1 calc R U
C274 C 0.2906(5) 0.6728(4) -0.1908(4) 0.180(4) Uani 1 1 d D U
H152 H 0.3206 0.6796 -0.1640 0.270 Uiso 1 1 calc R U
H153 H 0.3134 0.6753 -0.2303 0.270 Uiso 1 1 calc R U
H154 H 0.2512 0.7040 -0.1937 0.270 Uiso 1 1 calc R U
C275 C 0.2703(7) 0.6113(6) -0.1669(4) 0.197(4) Uani 1 1 d D U
C273 C 0.1411(7) 0.4616(6) 0.0237(6) 0.250(6) Uani 1 1 d . U
H155 H 0.1390 0.4651 -0.0188 0.375 Uiso 1 1 calc R U
H156 H 0.1314 0.4212 0.0466 0.375 Uiso 1 1 calc R U
H157 H 0.1083 0.4932 0.0359 0.375 Uiso 1 1 calc R U
C276 C 0.2262(8) 0.5827(8) -0.1924(5) 0.311(8) Uani 1 1 d D U
H158 H 0.2220 0.5420 -0.1668 0.467 Uiso 1 1 calc R U
H159 H 0.1824 0.6078 -0.1955 0.467 Uiso 1 1 calc R U
H160 H 0.2446 0.5791 -0.2322 0.467 Uiso 1 1 calc R U
C277 C 0.3402(7) 0.5661(6) -0.1748(5) 0.269(7) Uani 1 1 d D U
H161 H 0.3760 0.5797 -0.1592 0.403 Uiso 1 1 calc R U
H162 H 0.3355 0.5242 -0.1528 0.403 Uiso 1 1 calc R U
H163 H 0.3509 0.5676 -0.2171 0.403 Uiso 1 1 calc R U
C282 C 0.0221(8) 0.4824(9) 0.8744(6) 0.287(7) Uani 1 1 d . U
H164 H 0.0120 0.4651 0.9169 0.431 Uiso 1 1 calc R U
H165 H 0.0661 0.4952 0.8685 0.431 Uiso 1 1 calc R U
H166 H -0.0112 0.5178 0.8598 0.431 Uiso 1 1 calc R U
C278 C -0.2090(8) 0.7488(7) 0.5061(7) 0.295(7) Uani 1 1 d . U
H167 H -0.2326 0.7840 0.5201 0.443 Uiso 1 1 calc R U
H168 H -0.2410 0.7290 0.4924 0.443 Uiso 1 1 calc R U
H169 H -0.1858 0.7197 0.5387 0.443 Uiso 1 1 calc R U
C283 C 0.0214(8) 0.4345(8) 0.8403(7) 0.238(5) Uani 1 1 d . U
C279 C -0.2007(9) 0.7903(8) 0.4036(7) 0.300(8) Uani 1 1 d . U
H170 H -0.1693 0.8044 0.3700 0.450 Uiso 1 1 calc R U
H171 H -0.2203 0.7568 0.3967 0.450 Uiso 1 1 calc R U
H172 H -0.2359 0.8241 0.4072 0.450 Uiso 1 1 calc R U
C281 C -0.1086(8) 1.0217(8) -0.0083(8) 0.366(10) Uani 1 1 d . U
H173 H -0.0917 1.0282 0.0270 0.550 Uiso 1 1 calc R U
H174 H -0.0720 1.0030 -0.0314 0.550 Uiso 1 1 calc R U
H175 H -0.1282 1.0610 -0.0329 0.550 Uiso 1 1 calc R U
C280 C -0.1255(7) 0.7178(7) 0.4355(8) 0.278(7) Uani 1 1 d . U
H176 H -0.0945 0.7351 0.4029 0.416 Uiso 1 1 calc R U
H177 H -0.1006 0.6881 0.4668 0.416 Uiso 1 1 calc R U
H178 H -0.1558 0.6974 0.4204 0.416 Uiso 1 1 calc R U
C284 C -0.0517(8) 0.4225(8) 0.8559(6) 0.307(8) Uani 1 1 d . U
H179 H -0.0602 0.3917 0.8366 0.460 Uiso 1 1 calc R U
H180 H -0.0592 0.4079 0.8992 0.460 Uiso 1 1 calc R U
H181 H -0.0817 0.4606 0.8419 0.460 Uiso 1 1 calc R U
C303 C 0.0700(9) 0.3749(9) 0.8571(8) 0.383(11) Uani 1 1 d . U
H182 H 0.0647 0.3480 0.8321 0.575 Uiso 1 1 calc R U
H183 H 0.1156 0.3843 0.8510 0.575 Uiso 1 1 calc R U
H184 H 0.0609 0.3546 0.8990 0.575 Uiso 1 1 calc R U

loop_
_atom_site_aniso_label
_atom_site_aniso_U_11
_atom_site_aniso_U_22
_atom_site_aniso_U_33
_atom_site_aniso_U_23
_atom_site_aniso_U_13
_atom_site_aniso_U_12
Ni1 0.0742(6) 0.0657(5) 0.0485(4) -0.0223(3) 0.0059(4) 0.0130(4)
Ni2 0.1042(7) 0.0699(5) 0.0605(5) -0.0229(4) 0.0010(4) 0.0205(4)
Ni3 0.1378(9) 0.1051(7) 0.0559(5) -0.0319(5) 0.0087(5) -0.0257(6)
O1 0.110(3) 0.102(3) 0.059(2) -0.0268(19) 0.0085(19) -0.012(2)
N1 0.077(3) 0.074(2) 0.046(2) -0.0242(18) 0.0045(19) 0.020(2)
N2 0.085(3) 0.063(2) 0.046(2) -0.0180(17) -0.0008(19) 0.0102(19)
N3 0.084(3) 0.061(2) 0.046(2) -0.0197(18) -0.0056(19) 0.020(2)
N4 0.081(3) 0.070(2) 0.049(2) -0.0138(18) 0.010(2) 0.019(2)
O2 0.121(3) 0.086(2) 0.067(2) -0.0218(19) -0.018(2) -0.002(2)
N5 0.088(3) 0.069(3) 0.059(2) -0.019(2) 0.008(2) 0.022(2)
N6 0.108(3) 0.057(2) 0.066(2) -0.020(2) 0.000(2) 0.020(2)
N7 0.109(4) 0.069(3) 0.073(3) -0.023(2) -0.007(2) 0.030(2)
N8 0.129(4) 0.064(3) 0.067(3) -0.021(2) 0.001(3) 0.025(3)
N9 0.117(4) 0.096(3) 0.049(2) -0.031(2) 0.001(2) -0.014(3)
C75 0.093(4) 0.078(3) 0.053(3) -0.027(2) -0.005(3) 0.006(3)
C76 0.078(4) 0.084(3) 0.054(3) -0.038(2) 0.005(2) 0.006(3)
C77 0.077(4) 0.071(3) 0.051(2) -0.025(2) 0.000(2) 0.006(3)
N10 0.117(4) 0.094(3) 0.060(3) -0.021(2) -0.004(2) -0.022(3)
C79 0.073(3) 0.074(3) 0.057(3) -0.029(2) -0.003(2) 0.012(3)
C80 0.088(4) 0.070(3) 0.060(3) -0.026(2) 0.013(3) 0.011(3)
C81 0.082(3) 0.062(3) 0.051(3) -0.023(2) 0.010(2) 0.011(3)
C82 0.091(4) 0.069(3) 0.056(3) -0.025(2) 0.000(3) 0.014(3)
C83 0.072(3) 0.067(3) 0.056(3) -0.024(2) -0.002(2) 0.011(2)
C84 0.084(4) 0.070(3) 0.055(3) -0.027(2) -0.001(2) 0.014(2)
C85 0.067(3) 0.080(3) 0.057(3) -0.027(2) 0.004(2) -0.001(2)
C86 0.094(4) 0.074(3) 0.065(3) -0.023(3) 0.014(3) 0.010(3)
C87 0.084(4) 0.074(3) 0.060(3) -0.023(3) 0.007(3) 0.006(3)
C88 0.076(3) 0.060(3) 0.058(3) -0.025(2) 0.006(2) 0.013(2)
C89 0.084(4) 0.072(3) 0.059(3) -0.016(3) 0.019(3) 0.000(3)
C90 0.080(4) 0.077(3) 0.054(3) -0.021(2) 0.004(3) 0.012(3)
C91 0.070(4) 0.068(3) 0.062(3) -0.022(2) 0.008(3) 0.015(2)
C92 0.073(4) 0.084(4) 0.060(3) -0.029(2) -0.002(2) 0.008(3)
C93 0.074(3) 0.065(3) 0.059(3) -0.029(2) 0.002(2) 0.012(2)
C94 0.080(4) 0.087(3) 0.059(3) -0.027(3) 0.006(3) 0.001(3)
C95 0.076(3) 0.078(3) 0.055(3) -0.022(2) 0.012(3) 0.012(3)
C96 0.080(4) 0.072(3) 0.061(3) -0.030(2) 0.018(3) 0.007(3)
C99 0.079(4) 0.079(3) 0.049(3) -0.023(2) 0.007(2) -0.003(3)
C100 0.083(4) 0.068(3) 0.054(3) -0.021(2) 0.005(3) 0.018(3)
C102 0.096(4) 0.074(3) 0.067(3) -0.033(3) 0.003(3) 0.006(3)
C103 0.094(4) 0.079(3) 0.052(3) -0.025(3) 0.016(3) 0.006(3)
C104 0.096(4) 0.083(3) 0.058(3) -0.025(3) 0.002(3) 0.001(3)
C105 0.083(4) 0.083(3) 0.051(3) -0.030(2) 0.004(2) -0.007(3)
C106 0.095(4) 0.088(3) 0.061(3) -0.024(3) 0.002(3) -0.003(3)
C107 0.089(4) 0.079(3) 0.059(3) -0.029(2) 0.004(3) 0.009(3)
C108 0.095(4) 0.074(3) 0.051(3) -0.026(2) 0.013(3) 0.008(3)
C109 0.098(4) 0.080(3) 0.057(3) -0.026(2) -0.007(3) -0.001(3)
C110 0.069(4) 0.098(4) 0.074(3) -0.027(3) 0.002(3) 0.002(3)
N11 0.160(5) 0.124(4) 0.058(3) -0.035(3) 0.004(3) -0.041(4)
C112 0.074(4) 0.091(4) 0.055(3) -0.017(3) 0.011(3) 0.004(3)
N12 0.169(5) 0.115(4) 0.065(3) -0.041(3) 0.019(3) -0.036(4)
C114 0.094(4) 0.092(4) 0.058(3) -0.023(3) 0.002(3) -0.013(3)
C115 0.089(4) 0.071(3) 0.058(3) -0.022(2) -0.002(3) 0.002(3)
C116 0.099(4) 0.090(4) 0.052(3) -0.022(3) 0.002(3) 0.014(3)
C117 0.116(5) 0.069(3) 0.073(3) -0.020(3) 0.009(3) 0.007(3)
C118 0.094(4) 0.070(3) 0.057(3) -0.025(2) 0.003(3) 0.002(3)
C119 0.087(4) 0.069(3) 0.057(3) -0.021(3) 0.005(3) 0.010(3)
C120 0.111(5) 0.086(4) 0.079(3) -0.030(3) 0.005(3) 0.015(4)
C121 0.089(4) 0.096(4) 0.055(3) -0.026(3) 0.010(3) -0.008(3)
C122 0.109(4) 0.061(3) 0.066(3) -0.017(2) 0.010(3) 0.018(3)
C123 0.109(5) 0.069(3) 0.079(3) -0.022(3) 0.015(3) 0.015(3)
C124 0.101(4) 0.084(4) 0.055(3) -0.023(3) -0.010(3) 0.014(3)
C125 0.089(4) 0.087(4) 0.075(3) -0.033(3) 0.011(3) 0.011(3)
C126 0.083(4) 0.085(4) 0.066(3) -0.022(3) 0.012(3) 0.013(3)
C127 0.090(4) 0.089(3) 0.064(3) -0.028(3) 0.006(3) -0.001(3)
C128 0.126(5) 0.072(3) 0.085(4) -0.024(3) 0.020(3) 0.007(3)
C129 0.114(5) 0.096(4) 0.058(3) -0.025(3) 0.012(3) 0.003(3)
C130 0.090(4) 0.088(4) 0.098(4) -0.049(3) 0.014(3) 0.009(3)
C131 0.128(5) 0.086(4) 0.070(4) -0.027(3) 0.036(4) -0.004(3)
C132 0.093(4) 0.099(4) 0.066(3) -0.027(3) -0.008(3) -0.003(3)
C133 0.124(5) 0.074(3) 0.081(4) -0.022(3) 0.012(3) 0.023(3)
C134 0.101(5) 0.096(4) 0.093(4) -0.046(3) 0.014(3) -0.014(3)
C135 0.127(5) 0.087(4) 0.093(4) -0.012(3) -0.025(4) -0.002(4)
C136 0.125(5) 0.086(4) 0.076(4) -0.018(3) -0.017(3) 0.015(3)
C137 0.112(4) 0.064(3) 0.058(3) -0.017(2) -0.009(3) 0.015(3)
C138 0.114(5) 0.079(4) 0.086(4) -0.024(3) 0.007(3) 0.026(3)
C139 0.091(4) 0.114(5) 0.110(4) -0.058(4) 0.008(3) 0.008(3)
C140 0.125(5) 0.075(4) 0.078(3) -0.020(3) -0.021(3) -0.002(3)
C141 0.111(4) 0.074(3) 0.082(4) -0.020(3) 0.024(3) 0.018(3)
C142 0.084(4) 0.116(4) 0.120(4) -0.069(4) 0.018(3) -0.003(4)
C143 0.128(5) 0.074(3) 0.084(4) -0.017(3) 0.013(3) 0.026(3)
C144 0.146(6) 0.087(4) 0.067(3) -0.031(3) 0.015(4) 0.001(4)
C145 0.114(5) 0.088(4) 0.096(4) -0.019(3) -0.008(4) 0.017(4)
C146 0.115(5) 0.091(4) 0.097(4) -0.027(3) -0.027(4) 0.017(4)
C147 0.119(5) 0.095(4) 0.073(4) -0.039(3) 0.034(3) -0.009(3)
C148 0.097(4) 0.084(4) 0.086(3) -0.025(3) 0.020(3) 0.012(3)
C149 0.123(5) 0.098(4) 0.096(4) -0.019(3) -0.026(4) 0.018(4)
C150 0.102(5) 0.086(4) 0.125(5) -0.029(3) 0.022(4) 0.002(3)
C151 0.121(5) 0.085(4) 0.089(4) -0.013(3) 0.015(3) 0.025(3)
C152 0.128(5) 0.074(4) 0.095(4) -0.026(3) 0.013(4) 0.017(4)
C153 0.122(5) 0.088(4) 0.083(4) -0.028(3) -0.020(3) 0.022(4)
C154 0.114(5) 0.106(4) 0.066(3) -0.003(3) -0.001(3) -0.039(4)
C155 0.098(5) 0.147(5) 0.076(4) -0.034(4) -0.008(3) 0.014(4)
C156 0.119(5) 0.084(4) 0.079(4) -0.015(3) -0.020(4) 0.021(3)
C157 0.105(5) 0.124(5) 0.091(4) -0.040(4) 0.001(4) 0.000(4)
C158 0.111(4) 0.076(4) 0.072(3) -0.026(3) -0.012(3) 0.017(3)
C159 0.082(4) 0.129(5) 0.106(4) -0.055(4) 0.014(3) 0.002(4)
C160 0.149(6) 0.120(4) 0.058(3) -0.036(3) 0.022(4) -0.029(4)
C161 0.132(5) 0.090(4) 0.087(4) -0.036(3) 0.008(4) 0.025(4)
C162 0.132(5) 0.110(4) 0.060(3) -0.039(3) 0.025(3) -0.026(4)
C163 0.129(5) 0.095(4) 0.060(3) -0.033(3) 0.019(3) -0.016(3)
C164 0.108(5) 0.110(4) 0.074(4) -0.020(3) 0.000(3) -0.016(3)
C165 0.145(6) 0.093(5) 0.099(4) -0.015(3) 0.005(4) 0.036(4)
C166 0.182(7) 0.134(5) 0.067(4) -0.021(4) 0.001(4) -0.068(5)
C167 0.134(6) 0.099(4) 0.100(4) -0.027(3) -0.013(4) 0.022(4)
C168 0.177(7) 0.130(5) 0.074(4) -0.041(4) 0.023(4) -0.046(5)
C169 0.128(6) 0.088(4) 0.097(4) -0.025(3) 0.011(4) 0.014(4)
C170 0.144(6) 0.118(4) 0.058(3) -0.037(3) 0.007(3) -0.020(4)
C171 0.121(5) 0.124(5) 0.070(3) -0.016(3) -0.010(4) -0.037(4)
C172 0.134(6) 0.111(5) 0.086(4) -0.025(4) 0.015(4) 0.005(4)
C173 0.156(6) 0.126(5) 0.069(4) -0.026(4) -0.002(4) -0.045(5)
C174 0.173(7) 0.131(5) 0.080(4) -0.042(4) 0.038(4) -0.046(5)
C175 0.138(6) 0.138(5) 0.070(4) -0.016(4) -0.006(4) -0.056(4)
C176 0.122(6) 0.158(6) 0.135(6) -0.078(5) 0.027(5) -0.020(5)
C177 0.110(6) 0.147(6) 0.172(6) -0.098(5) 0.012(5) 0.004(5)
C178 0.183(7) 0.115(5) 0.066(4) -0.031(3) 0.023(4) -0.029(5)
C179 0.149(6) 0.115(5) 0.064(3) -0.043(3) 0.030(4) -0.023(4)
C180 0.136(6) 0.113(5) 0.093(4) -0.047(4) 0.009(4) 0.011(4)
C181 0.164(7) 0.144(6) 0.073(4) -0.034(4) 0.005(4) -0.038(5)
C182 0.222(7) 0.123(5) 0.077(4) -0.047(4) 0.028(4) -0.059(5)
C183 0.199(8) 0.138(6) 0.085(4) -0.033(4) 0.000(5) -0.052(6)
C184 0.173(8) 0.084(5) 0.152(6) -0.003(4) -0.001(5) 0.027(5)
C185 0.139(6) 0.086(4) 0.135(5) -0.036(4) -0.042(4) 0.025(4)
C186 0.142(7) 0.100(5) 0.132(6) -0.015(4) -0.011(5) 0.023(4)
C187 0.135(6) 0.134(6) 0.121(5) -0.031(4) -0.027(5) 0.020(5)
C188 0.134(6) 0.111(5) 0.142(6) -0.050(4) 0.042(5) -0.016(5)
C189 0.146(6) 0.104(5) 0.133(5) -0.031(4) -0.015(5) 0.024(4)
C190 0.183(7) 0.147(6) 0.101(5) -0.065(4) 0.049(5) -0.046(5)
C191 0.174(7) 0.131(6) 0.091(5) -0.035(4) -0.007(5) -0.028(5)
C192 0.216(7) 0.128(5) 0.070(4) -0.041(4) 0.012(4) -0.050(5)
C193 0.174(7) 0.132(5) 0.094(4) -0.057(4) 0.049(4) -0.049(5)
C194 0.148(7) 0.126(5) 0.170(7) -0.062(5) 0.034(6) -0.019(5)
C195 0.143(7) 0.132(6) 0.108(5) -0.013(4) 0.009(4) -0.007(5)
C196 0.211(7) 0.143(6) 0.077(4) -0.035(4) 0.015(4) -0.042(5)
C197 0.239(9) 0.100(5) 0.113(5) -0.035(4) 0.061(6) 0.007(5)
C198 0.146(6) 0.161(6) 0.102(5) 0.014(5) -0.024(5) -0.049(5)
C199 0.174(8) 0.167(7) 0.131(6) -0.076(5) -0.031(6) 0.047(6)
C200 0.139(6) 0.119(5) 0.099(4) -0.035(4) -0.009(4) 0.003(4)
C201 0.224(9) 0.138(6) 0.088(5) -0.019(4) -0.012(5) 0.085(6)
C202 0.156(7) 0.162(6) 0.083(4) 0.001(4) -0.022(5) -0.048(5)
C204 0.257(11) 0.103(6) 0.190(8) -0.063(6) -0.051(8) 0.015(6)
C205 0.161(8) 0.238(10) 0.196(9) -0.146(8) 0.046(7) -0.006(7)
C208 0.140(7) 0.185(7) 0.130(6) 0.008(5) 0.032(5) -0.027(6)
C209 0.189(9) 0.159(8) 0.161(7) -0.046(6) 0.001(6) 0.044(6)
C211 0.137(6) 0.188(7) 0.119(5) 0.007(5) -0.022(5) -0.056(6)
C212 0.231(8) 0.123(5) 0.098(5) -0.041(4) -0.003(5) -0.050(5)
C213 0.125(7) 0.173(7) 0.137(6) -0.029(5) 0.026(5) 0.014(5)
C214 0.175(9) 0.298(12) 0.095(5) 0.012(7) -0.034(6) -0.059(8)
C215 0.145(8) 0.156(8) 0.329(13) -0.148(9) 0.062(8) 0.008(6)
C216 0.163(7) 0.140(6) 0.164(7) -0.038(6) 0.059(6) -0.033(5)
C217 0.163(8) 0.196(9) 0.165(8) -0.041(7) -0.030(7) 0.001(7)
C218 0.256(11) 0.098(5) 0.180(8) 0.010(6) -0.039(8) -0.020(6)
C219 0.243(8) 0.129(5) 0.083(4) -0.045(4) 0.021(5) -0.059(5)
C220 0.251(9) 0.151(7) 0.107(5) -0.052(5) 0.005(6) -0.041(7)
C221 0.230(7) 0.136(6) 0.084(4) -0.049(4) 0.016(5) -0.038(5)
C222 0.188(9) 0.163(7) 0.207(9) -0.062(7) 0.024(7) -0.027(7)
C224 0.260(12) 0.188(9) 0.139(7) -0.060(6) -0.034(7) -0.074(8)
C226 0.165(8) 0.179(8) 0.192(8) -0.113(7) -0.010(7) 0.053(7)
C227 0.254(12) 0.143(8) 0.183(9) -0.022(6) 0.058(8) 0.021(8)
C231 0.135(6) 0.212(8) 0.143(6) 0.048(6) -0.045(5) -0.062(6)
C233 0.131(7) 0.229(10) 0.130(7) 0.016(6) 0.007(5) 0.007(6)
C234 0.168(8) 0.186(7) 0.169(7) 0.014(6) 0.054(7) -0.020(6)
C235 0.173(9) 0.156(7) 0.185(8) -0.012(6) -0.035(7) -0.046(6)
C236 0.169(9) 0.085(5) 0.377(14) -0.018(7) -0.108(9) 0.008(5)
C237 0.439(17) 0.190(10) 0.118(7) -0.064(7) 0.040(9) -0.083(11)
C239 0.177(8) 0.214(9) 0.139(7) 0.012(7) -0.042(6) -0.035(7)
C241 0.210(11) 0.389(16) 0.085(5) -0.038(7) 0.020(6) -0.109(10)
C242 0.252(12) 0.212(11) 0.221(11) -0.057(9) -0.077(9) -0.025(10)
C244 0.144(7) 0.210(7) 0.145(6) 0.047(6) -0.025(6) -0.063(6)
C245 0.234(11) 0.295(13) 0.150(8) 0.056(9) -0.025(8) -0.102(10)
C248 0.218(12) 0.340(16) 0.158(9) 0.034(10) -0.054(9) 0.027(11)
C250 0.220(12) 0.245(12) 0.316(14) -0.161(11) 0.004(11) -0.029(10)
C251 0.236(12) 0.230(11) 0.249(12) -0.117(10) 0.043(10) -0.049(10)
C253 0.459(18) 0.155(8) 0.119(7) -0.014(6) -0.036(9) -0.026(10)
C256 0.266(14) 0.271(14) 0.196(11) -0.008(10) 0.071(10) -0.061(12)
C257 0.156(9) 0.252(10) 0.220(10) 0.043(9) -0.003(8) -0.062(8)
C260 0.347(16) 0.184(10) 0.186(10) -0.019(9) -0.004(11) -0.068(11)
C261 0.61(2) 0.209(12) 0.087(6) -0.010(7) 0.035(10) 0.006(14)
C266 0.233(14) 0.251(13) 0.221(12) 0.000(10) -0.048(11) -0.039(11)
C274 0.221(10) 0.171(8) 0.154(7) -0.063(6) 0.073(7) -0.064(7)
C275 0.296(10) 0.209(8) 0.105(6) -0.072(6) 0.004(7) -0.049(8)
C273 0.279(14) 0.238(12) 0.224(12) 0.008(9) -0.058(11) -0.091(11)
C276 0.435(19) 0.439(19) 0.111(7) -0.083(10) -0.013(10) -0.188(16)
C277 0.391(18) 0.219(11) 0.167(9) -0.067(8) 0.083(11) 0.002(12)
C282 0.293(15) 0.371(19) 0.176(11) -0.042(12) 0.090(11) -0.099(14)
C278 0.319(15) 0.360(16) 0.291(14) -0.163(13) 0.095(12) -0.229(13)
C283 0.204(9) 0.222(10) 0.218(10) 0.018(8) 0.054(9) 0.007(8)
C279 0.378(18) 0.305(16) 0.278(14) -0.081(12) -0.123(13) -0.135(14)
C281 0.240(14) 0.302(15) 0.395(18) 0.194(14) -0.029(13) -0.027(12)
C280 0.235(13) 0.237(12) 0.432(18) -0.194(13) 0.013(13) -0.082(11)
C284 0.295(16) 0.320(16) 0.236(13) 0.011(11) 0.127(12) -0.074(13)
C303 0.337(18) 0.325(17) 0.316(17) 0.131(14) 0.045(14) 0.052(15)

loop_
_atom_type_symbol
_atom_type_description
_atom_type_scat_dispersion_real
_atom_type_scat_dispersion_imag
_atom_type_scat_source
C C 0.0181 0.0091 'International Tables Vol C Tables 4.2.6.8 and 6.1.1.4'
H H 0.0000 0.0000 'International Tables Vol C Tables 4.2.6.8 and 6.1.1.4'
N N 0.0311 0.0180 'International Tables Vol C Tables 4.2.6.8 and 6.1.1.4'
Ni Ni -3.0029 0.5091 'International Tables Vol C Tables 4.2.6.8 and 6.1.1.4'
O O 0.0492 0.0322 'International Tables Vol C Tables 4.2.6.8 and 6.1.1.4'

loop_
_geom_angle_atom_site_label_1
_geom_angle_atom_site_label_2
_geom_angle_atom_site_label_3
_geom_angle
N4 Ni1 N2 88.97(18)
N4 Ni1 N1 177.99(18)
N2 Ni1 N1 89.05(18)
N4 Ni1 N3 90.19(18)
N2 Ni1 N3 178.03(15)
N1 Ni1 N3 91.80(18)
N5 Ni2 N6 88.9(2)
N5 Ni2 N8 90.4(2)
N6 Ni2 N8 178.7(2)
N5 Ni2 N7 178.7(2)
N6 Ni2 N7 89.8(2)
N8 Ni2 N7 90.9(2)
N10 Ni3 N12 178.3(2)
N10 Ni3 N11 90.3(2)
N12 Ni3 N11 90.7(3)
N10 Ni3 N9 89.1(2)
N12 Ni3 N9 89.9(2)
N11 Ni3 N9 177.0(2)
C83 N1 C79 107.9(4)
C83 N1 Ni1 128.4(4)
C79 N1 Ni1 123.7(3)
C91 N2 C115 107.1(4)
C91 N2 Ni1 129.1(3)
C115 N2 Ni1 123.7(4)
C88 N3 C81 108.0(4)
C88 N3 Ni1 123.7(3)
C81 N3 Ni1 127.3(4)
C96 N4 C80 105.5(4)
C96 N4 Ni1 129.2(3)
C80 N4 Ni1 124.2(4)
C103 N5 C122 106.2(4)
C103 N5 Ni2 126.5(4)
C122 N5 Ni2 127.3(3)
C118 N6 C137 105.7(4)
C118 N6 Ni2 128.0(4)
C137 N6 Ni2 126.3(3)
C153 N7 C145 106.9(5)
C153 N7 Ni2 128.9(4)
C145 N7 Ni2 124.2(5)
C123 N8 C117 107.6(5)
C123 N8 Ni2 127.7(4)
C117 N8 Ni2 124.7(5)
C129 N9 C104 104.7(5)
C129 N9 Ni3 124.1(4)
C104 N9 Ni3 129.8(4)
C76 C75 C77 121.0(5)
C76 C75 H1 119.5
C77 C75 H1 119.5
C105 C76 C75 118.7(5)
C105 C76 C94 122.8(5)
C75 C76 C94 118.5(5)
C92 C77 C75 117.5(5)
C92 C77 C93 122.2(5)
C75 C77 C93 120.2(4)
C154 N10 C114 105.2(5)
C154 N10 Ni3 128.2(4)
C114 N10 Ni3 125.9(4)
N1 C79 C93 125.6(4)
N1 C79 C85 109.0(4)
C93 C79 C85 125.1(5)
N4 C80 C100 126.8(5)
N4 C80 C87 110.0(5)
C100 C80 C87 122.6(5)
N3 C81 C100 124.2(5)
N3 C81 C82 108.1(4)
C100 C81 C82 127.2(4)
C84 C82 C119 122.5(5)
C84 C82 C81 107.7(4)
C119 C82 C81 129.7(5)
C90 C83 N1 123.8(5)
C90 C83 C95 129.1(4)
N1 C83 C95 106.5(4)
C82 C84 C88 106.8(5)
C82 C84 H2 126.6
C88 C84 H2 126.6
C95 C85 C79 107.6(4)
C95 C85 H3 126.2
C79 C85 H3 126.2
C87 C86 C96 106.6(5)
C87 C86 H4 126.7
C96 C86 H4 126.7
C86 C87 C89 135.3(5)
C86 C87 C80 106.4(4)
C89 C87 C80 117.6(5)
N3 C88 C93 124.7(4)
N3 C88 C84 109.1(4)
C93 C88 C84 125.8(5)
C126 C89 C87 135.7(5)
C126 C89 C103 106.6(5)
C87 C89 C103 117.3(5)
C83 C90 C115 117.8(4)
C83 C90 C106 127.5(5)
C115 C90 C106 114.5(5)
C107 C91 N2 124.1(5)
C107 C91 C110 124.9(5)
N2 C91 C110 108.4(4)
C109 C92 C77 123.0(5)
C109 C92 H5 118.5
C77 C92 H5 118.5
C88 C93 C79 122.3(5)
C88 C93 C77 119.9(4)
C79 C93 C77 117.5(4)
C157 C94 C139 108.8(5)
C157 C94 C155 107.5(5)
C139 C94 C155 110.4(5)
C157 C94 C76 112.1(5)
C139 C94 C76 110.3(4)
C155 C94 C76 107.6(4)
C85 C95 C83 108.6(4)
C85 C95 C112 123.6(5)
C83 C95 C112 127.7(5)
N4 C96 C86 111.2(5)
N4 C96 C107 123.7(4)
C86 C96 C107 124.2(5)
C121 C99 C104 105.0(5)
C121 C99 C112 123.2(5)
C104 C99 C112 131.8(5)
C81 C100 C80 117.3(4)
C81 C100 C108 126.1(5)
C80 C100 C108 116.5(5)
C125 C102 C130 118.8(6)
C125 C102 C107 123.7(5)
C130 C102 C107 117.4(5)
N5 C103 C108 127.6(5)
N5 C103 C89 109.7(5)
C108 C103 C89 122.6(5)
N9 C104 C99 110.4(5)
N9 C104 C106 121.8(5)
C99 C104 C106 127.4(5)
C76 C105 C109 121.9(5)
C76 C105 H6 119.1
C109 C105 H6 119.1
C114 C106 C104 117.5(5)
C114 C106 C90 119.4(5)
C104 C106 C90 123.1(5)
C91 C107 C96 119.6(5)
C91 C107 C102 120.3(5)
C96 C107 C102 119.8(5)
C103 C108 C118 117.4(5)
C103 C108 C100 117.4(5)
C118 C108 C100 125.2(5)
C92 C109 C105 118.0(5)
C92 C109 C140 121.0(5)
C105 C109 C140 121.0(5)
C127 C110 C91 108.5(5)
C127 C110 H7 125.7
C91 C110 H7 125.7
C173 N11 C166 108.4(7)
C173 N11 Ni3 126.1(5)
C166 N11 Ni3 125.4(6)
O1 C112 C99 120.6(4)
O1 C112 C95 118.6(5)
C99 C112 C95 120.7(5)
C179 N12 C174 104.4(6)
C179 N12 Ni3 127.7(4)
C174 N12 Ni3 127.9(5)
N10 C114 C106 128.2(5)
N10 C114 C132 109.8(5)
C106 C114 C132 121.2(5)
N2 C115 C90 127.5(5)
N2 C115 C127 108.0(4)
C90 C115 C127 124.2(4)
C124 C116 C118 106.7(5)
C124 C116 C119 122.5(6)
C118 C116 C119 130.6(5)
C120 C117 N8 126.2(6)
C120 C117 C152 125.8(6)
N8 C117 C152 107.3(6)
N6 C118 C108 123.9(5)
N6 C118 C116 108.4(5)
C108 C118 C116 126.8(5)
O2 C119 C82 120.9(5)
O2 C119 C116 119.3(5)
C82 C119 C116 119.4(5)
C145 C120 C117 122.4(6)
C145 C120 C133 119.1(6)
C117 C120 C133 118.3(6)
C99 C121 C129 108.6(5)
C99 C121 H8 125.7
C129 C121 H8 125.7
C148 C122 N5 124.7(5)
C148 C122 C126 125.4(6)
N5 C122 C126 109.5(5)
N8 C123 C148 123.6(6)
N8 C123 C150 109.7(5)
C148 C123 C150 126.3(7)
C137 C124 C116 108.8(5)
C137 C124 H9 125.6
C116 C124 H9 125.6
C102 C125 C134 122.4(5)
C102 C125 H10 118.8
C134 C125 H10 118.8
C89 C126 C122 107.5(5)
C89 C126 H11 126.2
C122 C126 H11 126.2
C110 C127 C115 107.9(5)
C110 C127 C132 134.7(6)
C115 C127 C132 116.6(5)
C141 C128 C138 116.6(5)
C141 C128 C161 123.5(5)
C138 C128 C161 119.8(5)
N9 C129 C121 111.2(5)
N9 C129 C163 124.8(6)
C121 C129 C163 123.1(6)
C142 C130 C102 120.8(6)
C142 C130 H12 119.6
C102 C130 H12 119.6
C144 C131 C147 117.2(7)
C144 C131 C172 122.1(6)
C147 C131 C172 120.7(6)
C164 C132 C114 108.0(5)
C164 C132 C127 132.9(6)
C114 C132 C127 118.4(5)
C151 C133 C138 120.1(5)
C151 C133 C120 123.1(5)
C138 C133 C120 116.8(5)
C125 C134 C159 117.0(6)
C125 C134 C176 121.9(6)
C159 C134 C176 121.1(6)
C146 C135 C136 118.3(6)
C146 C135 C191 122.1(7)
C136 C135 C191 119.5(7)
C156 C136 C135 120.3(7)
C156 C136 H13 119.8
C135 C136 H13 119.8
C124 C137 C158 125.6(6)
C124 C137 N6 110.2(4)
C158 C137 N6 123.4(5)
C133 C138 C128 120.8(5)
C133 C138 H14 119.6
C128 C138 H14 119.6
C94 C139 H15 109.5
C94 C139 H16 109.5
H15 C139 H16 109.5
C94 C139 H17 109.5
H15 C139 H17 109.5
H16 C139 H17 109.5
C236 C140 C204 116.2(7)
C236 C140 C218 104.5(7)
C204 C140 C218 103.3(7)
C236 C140 C109 114.2(6)
C204 C140 C109 108.7(5)
C218 C140 C109 109.1(6)
C128 C141 C143 123.6(5)
C128 C141 H18 118.2
C143 C141 H18 118.2
C159 C142 C130 117.8(6)
C159 C142 C177 121.5(6)
C130 C142 C177 120.6(6)
C151 C143 C141 117.0(5)
C151 C143 C165 121.8(6)
C141 C143 C165 121.2(5)
C162 C144 C131 121.4(6)
C162 C144 H19 119.3
C131 C144 H19 119.3
C120 C145 N7 125.7(6)
C120 C145 C189 127.6(6)
N7 C145 C189 106.2(6)
C149 C146 C135 124.4(7)
C149 C146 H20 117.8
C135 C146 H20 117.8
C160 C147 C131 122.4(6)
C160 C147 H21 118.8
C131 C147 H21 118.8
C122 C148 C123 121.1(6)
C122 C148 C169 121.9(6)
C123 C148 C169 116.2(6)
C146 C149 C167 118.0(7)
C146 C149 C187 126.1(7)
C167 C149 C187 115.8(7)
C152 C150 C123 105.4(6)
C152 C150 H22 127.3
C123 C150 H22 127.3
C133 C151 C143 122.0(6)
C133 C151 H23 119.0
C143 C151 H23 119.0
C150 C152 C117 109.9(6)
C150 C152 H24 125.0
C117 C152 H24 125.0
N7 C153 C158 122.9(5)
N7 C153 C185 111.7(6)
C158 C153 C185 125.1(7)
N10 C154 C171 124.1(6)
N10 C154 C164 112.1(5)
C171 C154 C164 123.3(7)
C94 C155 H25 109.5
C94 C155 H26 109.5
H25 C155 H26 109.5
C94 C155 H27 109.5
H25 C155 H27 109.5
H26 C155 H27 109.5
C136 C156 C167 119.6(6)
C136 C156 C158 119.6(6)
C167 C156 C158 120.7(6)
C94 C157 H28 109.5
C94 C157 H29 109.5
H28 C157 H29 109.5
C94 C157 H30 109.5
H28 C157 H30 109.5
H29 C157 H30 109.5
C153 C158 C137 122.7(6)
C153 C158 C156 120.2(5)
C137 C158 C156 116.6(5)
C142 C159 C134 123.0(6)
C142 C159 H31 118.5
C134 C159 H31 118.5
C170 C160 C147 118.6(6)
C170 C160 C178 119.1(7)
C147 C160 C178 122.1(7)
C199 C161 C180 107.7(6)
C199 C161 C128 109.6(6)
C180 C161 C128 113.1(5)
C199 C161 C197 112.6(7)
C180 C161 C197 108.6(5)
C128 C161 C197 105.4(6)
C144 C162 C170 118.6(6)
C144 C162 C163 122.3(5)
C170 C162 C163 119.1(7)
C179 C163 C129 121.6(6)
C179 C163 C162 118.7(5)
C129 C163 C162 119.7(6)
C132 C164 C154 104.7(6)
C132 C164 H32 127.7
C154 C164 H32 127.7
C184 C165 C201 109.7(7)
C184 C165 C143 112.0(7)
C201 C165 C143 113.3(5)
C184 C165 C186 108.0(6)
C201 C165 C186 107.8(7)
C143 C165 C186 105.8(6)
C168 C166 N11 125.2(7)
C168 C166 C183 130.4(8)
N11 C166 C183 104.3(8)
C156 C167 C149 119.3(7)
C156 C167 H33 120.4
C149 C167 H33 120.4
C174 C168 C166 123.8(7)
C174 C168 C182 121.2(9)
C166 C168 C182 114.7(8)
C188 C169 C208 114.9(9)
C188 C169 C148 124.2(7)
C208 C169 C148 121.0(8)
C160 C170 C162 121.8(7)
C160 C170 H34 119.1
C162 C170 H34 119.1
C173 C171 C154 120.1(7)
C173 C171 C175 122.4(6)
C154 C171 C175 117.4(7)
C131 C172 C200 109.3(6)
C131 C172 C213 108.4(6)
C200 C172 C213 109.7(6)
C131 C172 C195 112.8(6)
C200 C172 C195 107.2(6)
C213 C172 C195 109.4(6)
N11 C173 C171 126.5(7)
N11 C173 C181 110.7(8)
C171 C173 C181 122.1(8)
C190 C174 C168 127.3(8)
C190 C174 N12 108.5(7)
C168 C174 N12 122.1(8)
C198 C175 C202 118.0(8)
C198 C175 C171 117.6(7)
C202 C175 C171 124.4(7)
C278 C176 C280 114.2(11)
C278 C176 C134 117.0(8)
C280 C176 C134 114.4(8)
C278 C176 C279 108.3(11)
C280 C176 C279 88.4(10)
C134 C176 C279 110.7(8)
C226 C177 C215 112.8(9)
C226 C177 C205 109.3(8)
C215 C177 C205 104.8(8)
C226 C177 C142 112.5(7)
C215 C177 C142 111.4(7)
C205 C177 C142 105.4(7)
C261 C178 C214 107.3(9)
C261 C178 C241 108.7(8)
C214 C178 C241 105.0(7)
C261 C178 C160 111.1(6)
C214 C178 C160 111.6(6)
C241 C178 C160 112.9(8)
C163 C179 N12 124.5(6)
C163 C179 C193 125.2(7)
N12 C179 C193 110.2(6)
C161 C180 H35 109.5
C161 C180 H36 109.5
H35 C180 H36 109.5
C161 C180 H37 109.5
H35 C180 H37 109.5
H36 C180 H37 109.5
C183 C181 C173 103.4(9)
C183 C181 H38 128.3
C173 C181 H38 128.3
C192 C182 C219 116.2(7)
C192 C182 C168 123.9(6)
C219 C182 C168 118.2(7)
C181 C183 C166 112.9(9)
C181 C183 H39 123.5
C166 C183 H39 123.5
C165 C184 H40 109.5
C165 C184 H41 109.5
H40 C184 H41 109.5
C165 C184 H42 109.5
H40 C184 H42 109.5
H41 C184 H42 109.5
C189 C185 C153 106.3(7)
C189 C185 H43 126.9
C153 C185 H43 126.9
C165 C186 H44 109.5
C165 C186 H45 109.5
H44 C186 H45 109.5
C165 C186 H46 109.5
H44 C186 H46 109.5
H45 C186 H46 109.5
C233 C187 C217 112.9(8)
C233 C187 C149 113.4(7)
C217 C187 C149 108.2(7)
C233 C187 C209 112.4(8)
C217 C187 C209 103.3(7)
C149 C187 C209 105.8(7)
C169 C188 C194 125.8(9)
C169 C188 H47 117.1
C194 C188 H47 117.1
C185 C189 C145 108.8(7)
C185 C189 H48 125.6
C145 C189 H48 125.6
C193 C190 C174 110.6(7)
C193 C190 H49 124.7
C174 C190 H49 124.7
C237 C191 C224 123.1(8)
C237 C191 C135 111.7(7)
C224 C191 C135 112.0(7)
C237 C191 C227 101.0(9)
C224 C191 C227 97.5(8)
C135 C191 C227 108.8(7)
C182 C192 C196 123.6(6)
C182 C192 H50 118.2
C196 C192 H50 118.2
C190 C193 C179 106.3(7)
C190 C193 H51 126.8
C179 C193 H51 126.8
C216 C194 C188 114.7(10)
C216 C194 C222 124.0(11)
C188 C194 C222 121.1(10)
C172 C195 H52 109.5
C172 C195 H53 109.5
H52 C195 H53 109.5
C172 C195 H54 109.5
H52 C195 H54 109.5
H53 C195 H54 109.5
C192 C196 C212 118.6(7)
C192 C196 C220 123.5(7)
C212 C196 C220 117.9(7)
C161 C197 H55 109.5
C161 C197 H56 109.5
H55 C197 H56 109.5
C161 C197 H57 109.5
H55 C197 H57 109.5
H56 C197 H57 109.5
C175 C198 C244 119.3(8)
C175 C198 H58 120.3
C244 C198 H58 120.3
C161 C199 H59 109.5
C161 C199 H60 109.5
H59 C199 H60 109.5
C161 C199 H61 109.5
H59 C199 H61 109.5
H60 C199 H61 109.5
C172 C200 H62 109.5
C172 C200 H63 109.5
H62 C200 H63 109.5
C172 C200 H64 109.5
H62 C200 H64 109.5
H63 C200 H64 109.5
C165 C201 H65 109.5
C165 C201 H66 109.5
H65 C201 H66 109.5
C165 C201 H67 109.5
H65 C201 H67 109.5
H66 C201 H67 109.5
C211 C202 C175 122.5(8)
C211 C202 H68 118.7
C175 C202 H68 118.7
C140 C204 H69 109.5
C140 C204 H70 109.5
H69 C204 H70 109.5
C140 C204 H71 109.5
H69 C204 H71 109.5
H70 C204 H71 109.5
C177 C205 H72 109.5
C177 C205 H73 109.5
H72 C205 H73 109.5
C177 C205 H74 109.5
H72 C205 H74 109.5
H73 C205 H74 109.5
C234 C208 C169 126.8(11)
C234 C208 H75 116.6
C169 C208 H75 116.6
C187 C209 H76 109.5
C187 C209 H77 109.5
H76 C209 H77 109.5
C187 C209 H78 109.5
H76 C209 H78 109.5
H77 C209 H78 109.5
C231 C211 C202 117.7(8)
C231 C211 C239 121.4(9)
C202 C211 C239 120.9(8)
C221 C212 C196 121.4(7)
C221 C212 H79 119.3
C196 C212 H79 119.3
C172 C213 H80 109.5
C172 C213 H81 109.5
H80 C213 H81 109.5
C172 C213 H82 109.5
H80 C213 H82 109.5
H81 C213 H82 109.5
C178 C214 H83 109.5
C178 C214 H84 109.5
H83 C214 H84 109.5
C178 C214 H85 109.5
H83 C214 H85 109.5
H84 C214 H85 109.5
C177 C215 H86 109.5
C177 C215 H87 109.5
H86 C215 H87 109.5
C177 C215 H88 109.5
H86 C215 H88 109.5
H87 C215 H88 109.5
C194 C216 C234 121.5(10)
C194 C216 H89 119.3
C234 C216 H89 119.3
C187 C217 H90 109.5
C187 C217 H91 109.5
H90 C217 H91 109.5
C187 C217 H92 109.5
H90 C217 H92 109.5
H91 C217 H92 109.5
C140 C218 H93 109.5
C140 C218 H94 109.5
H93 C218 H94 109.5
C140 C218 H95 109.5
H93 C218 H95 109.5
H94 C218 H95 109.5
C221 C219 C182 120.3(7)
C221 C219 H96 119.9
C182 C219 H96 119.9
C253 C220 C260 113.6(11)
C253 C220 C273 113.6(11)
C260 C220 C273 106.9(10)
C253 C220 C196 109.1(8)
C260 C220 C196 109.9(9)
C273 C220 C196 103.1(9)
C212 C221 C219 118.9(7)
C212 C221 C275 122.0(8)
C219 C221 C275 119.0(8)
C242 C222 C194 113.3(10)
C242 C222 C250 108.1(11)
C194 C222 C250 110.6(10)
C242 C222 C251 109.0(11)
C194 C222 C251 114.7(11)
C250 C222 C251 100.2(9)
C191 C224 H97 109.5
C191 C224 H98 109.5
H97 C224 H98 109.5
C191 C224 H99 109.5
H97 C224 H99 109.5
H98 C224 H99 109.5
C177 C226 H100 109.5
C177 C226 H101 109.5
H100 C226 H101 109.5
C177 C226 H102 109.5
H100 C226 H102 109.5
H101 C226 H102 109.5
C191 C227 H103 109.5
C191 C227 H104 109.5
H103 C227 H104 109.5
C191 C227 H105 109.5
H103 C227 H105 109.5
H104 C227 H105 109.5
C211 C231 C244 120.9(9)
C211 C231 H106 119.6
C244 C231 H106 119.6
C187 C233 H107 109.5
C187 C233 H108 109.5
H107 C233 H108 109.5
C187 C233 H109 109.5
H107 C233 H109 109.5
H108 C233 H109 109.5
C208 C234 C216 115.9(10)
C208 C234 C283 125.2(14)
C216 C234 C283 117.8(13)
C239 C235 H110 109.5
C239 C235 H111 109.5
H110 C235 H111 109.5
C239 C235 H112 109.5
H110 C235 H112 109.5
H111 C235 H112 109.5
C140 C236 H113 109.5
C140 C236 H114 109.5
H113 C236 H114 109.5
C140 C236 H115 109.5
H113 C236 H115 109.5
H114 C236 H115 109.5
C191 C237 H116 109.5
C191 C237 H117 109.5
H116 C237 H117 109.5
C191 C237 H118 109.5
H116 C237 H118 109.5
H117 C237 H118 109.5
C235 C239 C245 109.4(11)
C235 C239 C256 109.9(11)
C245 C239 C256 112.0(12)
C235 C239 C211 107.0(9)
C245 C239 C211 110.2(9)
C256 C239 C211 108.1(10)
C178 C241 H119 109.5
C178 C241 H120 109.5
H119 C241 H120 109.5
C178 C241 H121 109.5
H119 C241 H121 109.5
H120 C241 H121 109.5
C222 C242 H122 109.5
C222 C242 H123 109.5
H122 C242 H123 109.5
C222 C242 H124 109.5
H122 C242 H124 109.5
H123 C242 H124 109.5
C198 C244 C231 121.4(8)
C198 C244 C257 121.4(9)
C231 C244 C257 117.0(10)
C239 C245 H125 109.5
C239 C245 H126 109.5
H125 C245 H126 109.5
C239 C245 H127 109.5
H125 C245 H127 109.5
H126 C245 H127 109.5
C257 C248 H128 109.5
C257 C248 H129 109.5
H128 C248 H129 109.5
C257 C248 H130 109.5
H128 C248 H130 109.5
H129 C248 H130 109.5
C222 C250 H131 109.5
C222 C250 H132 109.5
H131 C250 H132 109.5
C222 C250 H133 109.5
H131 C250 H133 109.5
H132 C250 H133 109.5
C222 C251 H134 109.5
C222 C251 H135 109.5
H134 C251 H135 109.5
C222 C251 H136 109.5
H134 C251 H136 109.5
H135 C251 H136 109.5
C220 C253 H137 109.5
C220 C253 H138 109.5
H137 C253 H138 109.5
C220 C253 H139 109.5
H137 C253 H139 109.5
H138 C253 H139 109.5
C239 C256 H140 109.5
C239 C256 H141 109.5
H140 C256 H141 109.5
C239 C256 H142 109.5
H140 C256 H142 109.5
H141 C256 H142 109.5
C248 C257 C266 111.3(13)
C248 C257 C244 110.8(14)
C266 C257 C244 109.7(13)
C248 C257 C281 116.3(14)
C266 C257 C281 98.9(15)
C244 C257 C281 109.3(10)
C220 C260 H143 109.5
C220 C260 H144 109.5
H143 C260 H144 109.5
C220 C260 H145 109.5
H143 C260 H145 109.5
H144 C260 H145 109.5
C178 C261 H146 109.5
C178 C261 H147 109.5
H146 C261 H147 109.5
C178 C261 H148 109.5
H146 C261 H148 109.5
H147 C261 H148 109.5
C257 C266 H149 109.5
C257 C266 H150 109.5
H149 C266 H150 109.5
C257 C266 H151 109.5
H149 C266 H151 109.5
H150 C266 H151 109.5
C275 C274 H152 109.5
C275 C274 H153 109.5
H152 C274 H153 109.5
C275 C274 H154 109.5
H152 C274 H154 109.5
H153 C274 H154 109.5
C276 C275 C274 127.7(10)
C276 C275 C221 103.8(9)
C274 C275 C221 110.6(8)
C276 C275 C277 99.4(9)
C274 C275 C277 101.9(9)
C221 C275 C277 112.7(9)
C220 C273 H155 109.5
C220 C273 H156 109.5
H155 C273 H156 109.5
C220 C273 H157 109.5
H155 C273 H157 109.5
H156 C273 H157 109.5
C275 C276 H158 109.5
C275 C276 H159 109.5
H158 C276 H159 109.5
C275 C276 H160 109.5
H158 C276 H160 109.5
H159 C276 H160 109.5
C275 C277 H161 109.5
C275 C277 H162 109.5
H161 C277 H162 109.5
C275 C277 H163 109.5
H161 C277 H163 109.5
H162 C277 H163 109.5
C283 C282 H164 109.5
C283 C282 H165 109.5
H164 C282 H165 109.5
C283 C282 H166 109.5
H164 C282 H166 109.5
H165 C282 H166 109.5
C176 C278 H167 109.5
C176 C278 H168 109.5
H167 C278 H168 109.5
C176 C278 H169 109.5
H167 C278 H169 109.5
H168 C278 H169 109.5
C282 C283 C234 102.6(13)
C282 C283 C303 117.4(18)
C234 C283 C303 109.9(12)
C282 C283 C284 99.6(13)
C234 C283 C284 115.9(14)
C303 C283 C284 111.1(14)
C176 C279 H170 109.5
C176 C279 H171 109.5
H170 C279 H171 109.5
C176 C279 H172 109.5
H170 C279 H172 109.5
H171 C279 H172 109.5
C257 C281 H173 109.5
C257 C281 H174 109.5
H173 C281 H174 109.5
C257 C281 H175 109.5
H173 C281 H175 109.5
H174 C281 H175 109.5
C176 C280 H176 109.5
C176 C280 H177 109.5
H176 C280 H177 109.5
C176 C280 H178 109.5
H176 C280 H178 109.5
H177 C280 H178 109.5
C283 C284 H179 109.5
C283 C284 H180 109.5
H179 C284 H180 109.5
C283 C284 H181 109.5
H179 C284 H181 109.5
H180 C284 H181 109.5
C283 C303 H182 109.5
C283 C303 H183 109.5
H182 C303 H183 109.5
C283 C303 H184 109.5
H182 C303 H184 109.5
H183 C303 H184 109.5

loop_
_geom_bond_atom_site_label_1
_geom_bond_atom_site_label_2
_geom_bond_distance
Ni1 N4 1.885(4)
Ni1 N2 1.889(4)
Ni1 N1 1.916(4)
Ni1 N3 1.932(4)
Ni2 N5 1.883(4)
Ni2 N6 1.913(4)
Ni2 N8 1.920(5)
Ni2 N7 1.929(5)
Ni3 N10 1.889(5)
Ni3 N12 1.931(6)
Ni3 N11 1.946(6)
Ni3 N9 1.951(5)
O1 C112 1.257(6)
N1 C83 1.385(5)
N1 C79 1.403(6)
N2 C91 1.378(6)
N2 C115 1.413(6)
N3 C88 1.383(6)
N3 C81 1.389(5)
N4 C96 1.375(6)
N4 C80 1.397(6)
O2 C119 1.243(6)
N5 C103 1.386(6)
N5 C122 1.398(7)
N6 C118 1.395(6)
N6 C137 1.427(7)
N7 C153 1.378(7)
N7 C145 1.412(7)
N8 C123 1.371(7)
N8 C117 1.394(7)
N9 C129 1.373(7)
N9 C104 1.399(6)
C75 C76 1.402(7)
C75 C77 1.436(7)
C75 H1 0.9500
C76 C105 1.386(7)
C76 C94 1.549(7)
C77 C92 1.399(7)
C77 C93 1.489(7)
N10 C154 1.380(7)
N10 C114 1.391(6)
C79 C93 1.404(6)
C79 C85 1.429(6)
C80 C100 1.424(7)
C80 C87 1.437(7)
C81 C100 1.419(7)
C81 C82 1.462(7)
C82 C84 1.374(7)
C82 C119 1.460(7)
C83 C90 1.373(7)
C83 C95 1.481(7)
C84 C88 1.455(6)
C84 H2 0.9500
C85 C95 1.346(6)
C85 H3 0.9500
C86 C87 1.389(7)
C86 C96 1.427(7)
C86 H4 0.9500
C87 C89 1.427(7)
C88 C93 1.388(6)
C89 C126 1.360(7)
C89 C103 1.471(7)
C90 C115 1.416(7)
C90 C106 1.513(7)
C91 C107 1.377(7)
C91 C110 1.445(7)
C92 C109 1.373(7)
C92 H5 0.9500
C94 C157 1.529(8)
C94 C139 1.533(7)
C94 C155 1.544(7)
C95 C112 1.485(7)
C96 C107 1.429(7)
C99 C121 1.381(6)
C99 C104 1.432(7)
C99 C112 1.433(7)
C100 C108 1.494(7)
C102 C125 1.366(7)
C102 C130 1.403(7)
C102 C107 1.493(7)
C103 C108 1.386(7)
C104 C106 1.456(7)
C105 C109 1.426(7)
C105 H6 0.9500
C106 C114 1.407(7)
C108 C118 1.416(7)
C109 C140 1.543(7)
C110 C127 1.342(7)
C110 H7 0.9500
N11 C173 1.336(9)
N11 C166 1.421(9)
N12 C179 1.386(8)
N12 C174 1.417(8)
C114 C132 1.432(7)
C115 C127 1.441(7)
C116 C124 1.381(7)
C116 C118 1.464(7)
C116 C119 1.472(7)
C117 C120 1.356(8)
C117 C152 1.418(8)
C120 C145 1.352(9)
C120 C133 1.533(8)
C121 C129 1.386(8)
C121 H8 0.9500
C122 C148 1.384(8)
C122 C126 1.455(7)
C123 C148 1.414(8)
C123 C150 1.440(8)
C124 C137 1.378(7)
C124 H9 0.9500
C125 C134 1.382(8)
C125 H10 0.9500
C126 H11 0.9500
C127 C132 1.463(7)
C128 C141 1.395(8)
C128 C138 1.423(7)
C128 C161 1.535(8)
C129 C163 1.429(8)
C130 C142 1.396(8)
C130 H12 0.9500
C131 C144 1.408(8)
C131 C147 1.411(8)
C131 C172 1.528(9)
C132 C164 1.393(8)
C133 C151 1.365(8)
C133 C138 1.410(8)
C134 C159 1.402(8)
C134 C176 1.521(10)
C135 C146 1.374(9)
C135 C136 1.400(8)
C135 C191 1.558(10)
C136 C156 1.377(8)
C136 H13 0.9500
C137 C158 1.407(7)
C138 H14 0.9500
C139 H15 0.9800
C139 H16 0.9800
C139 H17 0.9800
C140 C236 1.444(10)
C140 C204 1.512(9)
C140 C218 1.520(11)
C141 C143 1.411(8)
C141 H18 0.9500
C142 C159 1.369(8)
C142 C177 1.564(9)
C143 C151 1.404(8)
C143 C165 1.533(8)
C144 C162 1.404(8)
C144 H19 0.9500
C145 C189 1.492(9)
C146 C149 1.340(9)
C146 H20 0.9500
C147 C160 1.396(9)
C147 H21 0.9500
C148 C169 1.492(9)
C149 C167 1.424(9)
C149 C187 1.562(10)
C150 C152 1.365(8)
C150 H22 0.9500
C151 H23 0.9500
C152 H24 0.9500
C153 C158 1.406(8)
C153 C185 1.431(8)
C154 C171 1.414(8)
C154 C164 1.438(8)
C155 H25 0.9800
C155 H26 0.9800
C155 H27 0.9800
C156 C167 1.419(9)
C156 C158 1.531(8)
C157 H28 0.9800
C157 H29 0.9800
C157 H30 0.9800
C159 H31 0.9500
C160 C170 1.375(9)
C160 C178 1.558(9)
C161 C199 1.497(10)
C161 C180 1.514(8)
C161 C197 1.585(9)
C162 C170 1.405(8)
C162 C163 1.492(8)
C163 C179 1.380(8)
C164 H32 0.9500
C165 C184 1.504(10)
C165 C201 1.511(9)
C165 C186 1.566(10)
C166 C168 1.407(11)
C166 C183 1.445(11)
C167 H33 0.9500
C168 C174 1.391(10)
C168 C182 1.488(10)
C169 C188 1.339(10)
C169 C208 1.397(10)
C170 H34 0.9500
C171 C173 1.393(10)
C171 C175 1.519(10)
C172 C200 1.538(9)
C172 C213 1.547(9)
C172 C195 1.570(9)
C173 C181 1.481(10)
C174 C190 1.391(10)
C175 C198 1.363(10)
C175 C202 1.416(9)
C176 C278 1.350(13)
C176 C280 1.499(14)
C176 C279 1.521(15)
C177 C226 1.506(11)
C177 C215 1.507(11)
C177 C205 1.533(12)
C178 C261 1.437(12)
C178 C214 1.437(10)
C178 C241 1.443(10)
C179 C193 1.428(9)
C180 H35 0.9800
C180 H36 0.9800
C180 H37 0.9800
C181 C183 1.325(11)
C181 H38 0.9500
C182 C192 1.344(9)
C182 C219 1.475(9)
C183 H39 0.9500
C184 H40 0.9800
C184 H41 0.9800
C184 H42 0.9800
C185 C189 1.357(9)
C185 H43 0.9500
C186 H44 0.9800
C186 H45 0.9800
C186 H46 0.9800
C187 C233 1.451(10)
C187 C217 1.560(11)
C187 C209 1.568(11)
C188 C194 1.402(11)
C188 H47 0.9500
C189 H48 0.9500
C190 C193 1.323(9)
C190 H49 0.9500
C191 C237 1.359(11)
C191 C224 1.463(11)
C191 C227 1.621(12)
C192 C196 1.387(10)
C192 H50 0.9500
C193 H51 0.9500
C194 C216 1.383(12)
C194 C222 1.533(14)
C195 H52 0.9800
C195 H53 0.9800
C195 H54 0.9800
C196 C212 1.414(9)
C196 C220 1.608(12)
C197 H55 0.9800
C197 H56 0.9800
C197 H57 0.9800
C198 C244 1.368(11)
C198 H58 0.9500
C199 H59 0.9800
C199 H60 0.9800
C199 H61 0.9800
C200 H62 0.9800
C200 H63 0.9800
C200 H64 0.9800
C201 H65 0.9800
C201 H66 0.9800
C201 H67 0.9800
C202 C211 1.388(11)
C202 H68 0.9500
C204 H69 0.9800
C204 H70 0.9800
C204 H71 0.9800
C205 H72 0.9800
C205 H73 0.9800
C205 H74 0.9800
C208 C234 1.291(12)
C208 H75 0.9500
C209 H76 0.9800
C209 H77 0.9800
C209 H78 0.9800
C211 C231 1.336(11)
C211 C239 1.624(13)
C212 C221 1.347(10)
C212 H79 0.9500
C213 H80 0.9800
C213 H81 0.9800
C213 H82 0.9800
C214 H83 0.9800
C214 H84 0.9800
C214 H85 0.9800
C215 H86 0.9800
C215 H87 0.9800
C215 H88 0.9800
C216 C234 1.460(14)
C216 H89 0.9500
C217 H90 0.9800
C217 H91 0.9800
C217 H92 0.9800
C218 H93 0.9800
C218 H94 0.9800
C218 H95 0.9800
C219 C221 1.412(10)
C219 H96 0.9500
C220 C253 1.478(12)
C220 C260 1.509(15)
C220 C273 1.542(14)
C221 C275 1.585(12)
C222 C242 1.528(14)
C222 C250 1.607(15)
C222 C251 1.608(14)
C224 H97 0.9800
C224 H98 0.9800
C224 H99 0.9800
C226 H100 0.9800
C226 H101 0.9800
C226 H102 0.9800
C227 H103 0.9800
C227 H104 0.9800
C227 H105 0.9800
C231 C244 1.401(11)
C231 H106 0.9500
C233 H107 0.9800
C233 H108 0.9800
C233 H109 0.9800
C234 C283 1.526(16)
C235 C239 1.473(13)
C235 H110 0.9800
C235 H111 0.9800
C235 H112 0.9800
C236 H113 0.9800
C236 H114 0.9800
C236 H115 0.9800
C237 H116 0.9800
C237 H117 0.9800
C237 H118 0.9800
C239 C245 1.520(13)
C239 C256 1.539(16)
C241 H119 0.9800
C241 H120 0.9800
C241 H121 0.9800
C242 H122 0.9800
C242 H123 0.9800
C242 H124 0.9800
C244 C257 1.577(16)
C245 H125 0.9800
C245 H126 0.9800
C245 H127 0.9800
C248 C257 1.416(18)
C248 H128 0.9800
C248 H129 0.9800
C248 H130 0.9800
C250 H131 0.9800
C250 H132 0.9800
C250 H133 0.9800
C251 H134 0.9800
C251 H135 0.9800
C251 H136 0.9800
C253 H137 0.9800
C253 H138 0.9800
C253 H139 0.9800
C256 H140 0.9800
C256 H141 0.9800
C256 H142 0.9800
C257 C266 1.531(19)
C257 C281 1.583(18)
C260 H143 0.9800
C260 H144 0.9800
C260 H145 0.9800
C261 H146 0.9800
C261 H147 0.9800
C261 H148 0.9800
C266 H149 0.9800
C266 H150 0.9800
C266 H151 0.9800
C274 C275 1.487(11)
C274 H152 0.9800
C274 H153 0.9800
C274 H154 0.9800
C275 C276 1.457(12)
C275 C277 1.643(14)
C273 H155 0.9800
C273 H156 0.9800
C273 H157 0.9800
C276 H158 0.9800
C276 H159 0.9800
C276 H160 0.9800
C277 H161 0.9800
C277 H162 0.9800
C277 H163 0.9800
C282 C283 1.52(2)
C282 H164 0.9800
C282 H165 0.9800
C282 H166 0.9800
C278 H167 0.9800
C278 H168 0.9800
C278 H169 0.9800
C283 C303 1.535(19)
C283 C284 1.555(18)
C279 H170 0.9800
C279 H171 0.9800
C279 H172 0.9800
C281 H173 0.9800
C281 H174 0.9800
C281 H175 0.9800
C280 H176 0.9800
C280 H177 0.9800
C280 H178 0.9800
C284 H179 0.9800
C284 H180 0.9800
C284 H181 0.9800
C303 H182 0.9800
C303 H183 0.9800
C303 H184 0.9800

loop_
_geom_torsion_atom_site_label_1
_geom_torsion_atom_site_label_2
_geom_torsion_atom_site_label_3
_geom_torsion_atom_site_label_4
_geom_torsion
N4 Ni1 N2 C91 22.4(4)
N1 Ni1 N2 C91 -157.9(4)
N4 Ni1 N2 C115 -152.5(4)
N1 Ni1 N2 C115 27.2(3)
N2 Ni1 N4 C96 -14.9(4)
N3 Ni1 N4 C96 163.3(4)
N2 Ni1 N4 C80 150.9(4)
N3 Ni1 N4 C80 -30.9(4)
N6 Ni2 N5 C103 24.2(4)
N8 Ni2 N5 C103 -156.9(4)
N6 Ni2 N5 C122 -159.1(4)
N8 Ni2 N5 C122 19.9(4)
C77 C75 C76 C105 -1.5(6)
C77 C75 C76 C94 179.2(4)
C76 C75 C77 C92 2.6(6)
C76 C75 C77 C93 178.1(4)
N11 Ni3 N10 C154 -12.9(5)
N9 Ni3 N10 C154 164.1(5)
N11 Ni3 N10 C114 156.5(4)
N9 Ni3 N10 C114 -26.5(4)
C83 N1 C79 C93 -169.8(4)
Ni1 N1 C79 C93 8.7(6)
C83 N1 C79 C85 4.2(5)
Ni1 N1 C79 C85 -177.3(3)
C96 N4 C80 C100 -167.3(4)
Ni1 N4 C80 C100 24.0(6)
C96 N4 C80 C87 3.4(5)
Ni1 N4 C80 C87 -165.2(3)
C88 N3 C81 C100 175.3(4)
Ni1 N3 C81 C100 6.5(6)
C88 N3 C81 C82 2.3(5)
Ni1 N3 C81 C82 -166.5(3)
N3 C81 C82 C84 0.9(5)
C100 C81 C82 C84 -171.8(4)
N3 C81 C82 C119 179.8(4)
C100 C81 C82 C119 7.1(8)
C79 N1 C83 C90 -172.7(4)
Ni1 N1 C83 C90 8.9(6)
C79 N1 C83 C95 -0.7(5)
Ni1 N1 C83 C95 -179.2(3)
C119 C82 C84 C88 177.5(4)
C81 C82 C84 C88 -3.5(5)
N1 C79 C85 C95 -6.3(5)
C93 C79 C85 C95 167.8(4)
C96 C86 C87 C89 -163.5(5)
C96 C86 C87 C80 6.2(5)
N4 C80 C87 C86 -6.1(5)
C100 C80 C87 C86 165.1(4)
N4 C80 C87 C89 165.7(4)
C100 C80 C87 C89 -23.1(7)
C81 N3 C88 C93 168.6(4)
Ni1 N3 C88 C93 -22.1(6)
C81 N3 C88 C84 -4.5(5)
Ni1 N3 C88 C84 164.8(3)
C82 C84 C88 N3 5.1(5)
C82 C84 C88 C93 -168.0(4)
C86 C87 C89 C126 3.1(10)
C80 C87 C89 C126 -165.7(5)
C86 C87 C89 C103 175.0(5)
C80 C87 C89 C103 6.2(7)
N1 C83 C90 C115 18.2(7)
C95 C83 C90 C115 -151.8(5)
N1 C83 C90 C106 -166.4(4)
C95 C83 C90 C106 23.5(8)
C115 N2 C91 C107 161.7(4)
Ni1 N2 C91 C107 -13.8(7)
C115 N2 C91 C110 -1.1(5)
Ni1 N2 C91 C110 -176.6(3)
C75 C77 C92 C109 -2.4(7)
C93 C77 C92 C109 -177.8(4)
N3 C88 C93 C79 -3.2(7)
C84 C88 C93 C79 168.8(4)
N3 C88 C93 C77 -176.7(4)
C84 C88 C93 C77 -4.7(7)
N1 C79 C93 C88 10.3(7)
C85 C79 C93 C88 -162.7(4)
N1 C79 C93 C77 -176.0(4)
C85 C79 C93 C77 10.9(7)
C92 C77 C93 C88 -120.6(5)
C75 C77 C93 C88 64.1(6)
C92 C77 C93 C79 65.6(6)
C75 C77 C93 C79 -109.7(5)
C105 C76 C94 C157 -12.0(6)
C75 C76 C94 C157 167.3(4)
C105 C76 C94 C139 -133.4(5)
C75 C76 C94 C139 45.9(6)
C105 C76 C94 C155 106.0(5)
C75 C76 C94 C155 -74.6(5)
C79 C85 C95 C83 5.7(5)
C79 C85 C95 C112 -171.5(4)
C90 C83 C95 C85 168.2(5)
N1 C83 C95 C85 -3.2(5)
C90 C83 C95 C112 -14.8(8)
N1 C83 C95 C112 173.8(4)
C80 N4 C96 C86 0.6(5)
Ni1 N4 C96 C86 168.4(3)
C80 N4 C96 C107 -169.1(4)
Ni1 N4 C96 C107 -1.2(7)
C87 C86 C96 N4 -4.4(5)
C87 C86 C96 C107 165.2(4)
N3 C81 C100 C80 -23.4(6)
C82 C81 C100 C80 148.2(5)
N3 C81 C100 C108 157.5(4)
C82 C81 C100 C108 -30.9(7)
N4 C80 C100 C81 8.0(7)
C87 C80 C100 C81 -161.6(4)
N4 C80 C100 C108 -172.8(4)
C87 C80 C100 C108 17.5(6)
C122 N5 C103 C108 173.8(5)
Ni2 N5 C103 C108 -8.9(7)
C122 N5 C103 C89 -1.4(5)
Ni2 N5 C103 C89 176.0(3)
C126 C89 C103 N5 5.7(5)
C87 C89 C103 N5 -168.4(4)
C126 C89 C103 C108 -169.7(4)
C87 C89 C103 C108 16.2(7)
C129 N9 C104 C99 1.6(6)
Ni3 N9 C104 C99 -164.9(4)
C129 N9 C104 C106 175.5(5)
Ni3 N9 C104 C106 9.0(7)
C121 C99 C104 N9 0.5(6)
C112 C99 C104 N9 178.3(5)
C121 C99 C104 C106 -172.9(5)
C112 C99 C104 C106 4.9(9)
C75 C76 C105 C109 0.0(6)
C94 C76 C105 C109 179.3(4)
N9 C104 C106 C114 -21.4(7)
C99 C104 C106 C114 151.3(5)
N9 C104 C106 C90 157.8(5)
C99 C104 C106 C90 -29.5(8)
C83 C90 C106 C114 -172.9(5)
C115 C90 C106 C114 2.6(7)
C83 C90 C106 C104 7.9(8)
C115 C90 C106 C104 -176.6(5)
N2 C91 C107 C96 -10.2(7)
C110 C91 C107 C96 149.8(5)
N2 C91 C107 C102 176.0(4)
C110 C91 C107 C102 -24.0(7)
N4 C96 C107 C91 17.6(7)
C86 C96 C107 C91 -150.7(5)
N4 C96 C107 C102 -168.6(4)
C86 C96 C107 C102 23.1(7)
C125 C102 C107 C91 82.0(7)
C130 C102 C107 C91 -97.2(6)
C125 C102 C107 C96 -91.7(6)
C130 C102 C107 C96 89.1(6)
N5 C103 C108 C118 -16.8(7)
C89 C103 C108 C118 157.8(4)
N5 C103 C108 C100 163.9(4)
C89 C103 C108 C100 -21.6(6)
C81 C100 C108 C103 -176.1(4)
C80 C100 C108 C103 4.8(6)
C81 C100 C108 C118 4.6(7)
C80 C100 C108 C118 -174.5(4)
C77 C92 C109 C105 1.0(7)
C77 C92 C109 C140 -179.6(4)
C76 C105 C109 C92 0.3(7)
C76 C105 C109 C140 -179.2(4)
C107 C91 C110 C127 -160.0(5)
N2 C91 C110 C127 2.6(6)
C121 C99 C112 O1 21.5(8)
C104 C99 C112 O1 -156.0(5)
C121 C99 C112 C95 -154.2(5)
C104 C99 C112 C95 28.3(8)
C85 C95 C112 O1 -19.7(8)
C83 C95 C112 O1 163.7(5)
C85 C95 C112 C99 156.2(5)
C83 C95 C112 C99 -20.5(8)
C154 N10 C114 C106 -166.0(5)
Ni3 N10 C114 C106 22.6(8)
C154 N10 C114 C132 3.6(6)
Ni3 N10 C114 C132 -167.7(4)
C104 C106 C114 N10 6.1(8)
C90 C106 C114 N10 -173.1(5)
C104 C106 C114 C132 -162.5(5)
C90 C106 C114 C132 18.3(8)
C91 N2 C115 C90 172.6(5)
Ni1 N2 C115 C90 -11.5(6)
C91 N2 C115 C127 -0.8(5)
Ni1 N2 C115 C127 175.1(3)
C83 C90 C115 N2 -17.1(7)
C106 C90 C115 N2 167.0(4)
C83 C90 C115 C127 155.4(5)
C106 C90 C115 C127 -20.6(7)
C123 N8 C117 C120 -171.7(5)
Ni2 N8 C117 C120 10.2(8)
C123 N8 C117 C152 -0.5(6)
Ni2 N8 C117 C152 -178.6(4)
C137 N6 C118 C108 -171.7(4)
Ni2 N6 C118 C108 7.5(7)
C137 N6 C118 C116 -2.0(5)
Ni2 N6 C118 C116 177.2(3)
C103 C108 C118 N6 17.1(7)
C100 C108 C118 N6 -163.6(4)
C103 C108 C118 C116 -150.7(5)
C100 C108 C118 C116 28.6(7)
C124 C116 C118 N6 -1.0(5)
C119 C116 C118 N6 174.8(5)
C124 C116 C118 C108 168.4(5)
C119 C116 C118 C108 -15.9(8)
C84 C82 C119 O2 20.1(7)
C81 C82 C119 O2 -158.7(5)
C84 C82 C119 C116 -152.8(5)
C81 C82 C119 C116 28.4(8)
C124 C116 C119 O2 -20.5(7)
C118 C116 C119 O2 164.4(5)
C124 C116 C119 C82 152.5(5)
C118 C116 C119 C82 -22.6(8)
N8 C117 C120 C145 11.7(9)
C152 C117 C120 C145 -157.9(6)
N8 C117 C120 C133 -174.1(5)
C152 C117 C120 C133 16.3(9)
C104 C99 C121 C129 -2.4(6)
C112 C99 C121 C129 179.5(5)
C103 N5 C122 C148 170.0(5)
Ni2 N5 C122 C148 -7.3(7)
C103 N5 C122 C126 -3.2(5)
Ni2 N5 C122 C126 179.5(3)
C117 N8 C123 C148 -171.4(5)
Ni2 N8 C123 C148 6.7(8)
C117 N8 C123 C150 1.9(6)
Ni2 N8 C123 C150 179.9(4)
C118 C116 C124 C137 3.6(6)
C119 C116 C124 C137 -172.5(5)
C130 C102 C125 C134 -2.5(8)
C107 C102 C125 C134 178.3(5)
C87 C89 C126 C122 165.0(5)
C103 C89 C126 C122 -7.4(5)
C148 C122 C126 C89 -166.3(5)
N5 C122 C126 C89 6.9(6)
C91 C110 C127 C115 -3.1(6)
C91 C110 C127 C132 166.3(6)
N2 C115 C127 C110 2.4(6)
C90 C115 C127 C110 -171.2(5)
N2 C115 C127 C132 -169.1(4)
C90 C115 C127 C132 17.2(7)
C104 N9 C129 C121 -3.2(6)
Ni3 N9 C129 C121 164.3(4)
C104 N9 C129 C163 166.4(5)
Ni3 N9 C129 C163 -26.1(8)
C99 C121 C129 N9 3.7(6)
C99 C121 C129 C163 -166.1(5)
C125 C102 C130 C142 -0.4(8)
C107 C102 C130 C142 178.8(5)
N10 C114 C132 C164 -4.2(6)
C106 C114 C132 C164 166.3(5)
N10 C114 C132 C127 167.4(5)
C106 C114 C132 C127 -22.1(8)
C110 C127 C132 C164 5.1(11)
C115 C127 C132 C164 173.8(6)
C110 C127 C132 C114 -163.9(6)
C115 C127 C132 C114 4.8(7)
C145 C120 C133 C151 65.7(9)
C117 C120 C133 C151 -108.8(8)
C145 C120 C133 C138 -112.8(7)
C117 C120 C133 C138 72.7(8)
C102 C125 C134 C159 3.7(8)
C102 C125 C134 C176 -179.3(6)
C146 C135 C136 C156 0.5(8)
C191 C135 C136 C156 177.7(6)
C116 C124 C137 C158 165.0(5)
C116 C124 C137 N6 -5.0(6)
C118 N6 C137 C124 4.3(5)
Ni2 N6 C137 C124 -174.9(3)
C118 N6 C137 C158 -166.0(5)
Ni2 N6 C137 C158 14.8(7)
C151 C133 C138 C128 -1.1(10)
C120 C133 C138 C128 177.4(6)
C141 C128 C138 C133 1.5(9)
C161 C128 C138 C133 178.6(6)
C92 C109 C140 C236 -14.1(9)
C105 C109 C140 C236 165.3(7)
C92 C109 C140 C204 117.5(7)
C105 C109 C140 C204 -63.1(8)
C92 C109 C140 C218 -130.6(6)
C105 C109 C140 C218 48.8(7)
C138 C128 C141 C143 -1.7(10)
C161 C128 C141 C143 -178.7(6)
C102 C130 C142 C159 2.0(9)
C102 C130 C142 C177 -173.6(6)
C128 C141 C143 C151 1.4(10)
C128 C141 C143 C165 -177.7(7)
C147 C131 C144 C162 0.6(8)
C172 C131 C144 C162 179.2(6)
C117 C120 C145 N7 -12.0(10)
C133 C120 C145 N7 173.8(5)
C117 C120 C145 C189 158.3(6)
C133 C120 C145 C189 -15.9(10)
C153 N7 C145 C120 170.7(6)
Ni2 N7 C145 C120 -9.4(8)
C153 N7 C145 C189 -1.3(6)
Ni2 N7 C145 C189 178.6(4)
C136 C135 C146 C149 -0.6(9)
C191 C135 C146 C149 -177.6(6)
C144 C131 C147 C160 -1.6(8)
C172 C131 C147 C160 179.8(6)
N5 C122 C148 C123 -14.0(9)
C126 C122 C148 C123 158.2(5)
N5 C122 C148 C169 176.8(5)
C126 C122 C148 C169 -11.0(9)
N8 C123 C148 C122 14.2(9)
C150 C123 C148 C122 -157.9(6)
N8 C123 C148 C169 -176.1(5)
C150 C123 C148 C169 11.8(9)
C135 C146 C149 C167 1.6(10)
C135 C146 C149 C187 -174.5(6)
N8 C123 C150 C152 -2.6(7)
C148 C123 C150 C152 170.5(6)
C138 C133 C151 C143 0.9(11)
C120 C133 C151 C143 -177.6(7)
C141 C143 C151 C133 -1.0(10)
C165 C143 C151 C133 178.1(7)
C123 C150 C152 C117 2.2(7)
C120 C117 C152 C150 170.0(6)
N8 C117 C152 C150 -1.2(7)
C145 N7 C153 C158 173.7(6)
Ni2 N7 C153 C158 -6.2(9)
C145 N7 C153 C185 -1.0(7)
Ni2 N7 C153 C185 179.2(4)
C114 N10 C154 C171 -173.7(5)
Ni3 N10 C154 C171 -2.7(8)
C114 N10 C154 C164 -1.8(6)
Ni3 N10 C154 C164 169.3(4)
C135 C136 C156 C167 -1.6(8)
C135 C136 C156 C158 179.0(5)
N7 C153 C158 C137 -13.4(9)
C185 C153 C158 C137 160.6(6)
N7 C153 C158 C156 175.2(5)
C185 C153 C158 C156 -10.8(9)
C124 C137 C158 C153 -159.8(6)
N6 C137 C158 C153 8.9(9)
C124 C137 C158 C156 11.8(8)
N6 C137 C158 C156 -179.4(5)
C136 C156 C158 C153 -120.4(6)
C167 C156 C158 C153 60.2(8)
C136 C156 C158 C137 67.8(7)
C167 C156 C158 C137 -111.7(6)
C130 C142 C159 C134 -0.7(10)
C177 C142 C159 C134 174.8(7)
C125 C134 C159 C142 -2.1(9)
C176 C134 C159 C142 -179.0(7)
C131 C147 C160 C170 2.2(9)
C131 C147 C160 C178 177.0(5)
C141 C128 C161 C199 117.4(7)
C138 C128 C161 C199 -59.5(8)
C141 C128 C161 C180 -2.7(10)
C138 C128 C161 C180 -179.6(6)
C141 C128 C161 C197 -121.2(7)
C138 C128 C161 C197 61.8(8)
C131 C144 C162 C170 -0.2(9)
C131 C144 C162 C163 -178.9(5)
N9 C129 C163 C179 0.5(10)
C121 C129 C163 C179 168.8(6)
N9 C129 C163 C162 -178.9(6)
C121 C129 C163 C162 -10.6(9)
C144 C162 C163 C179 -113.9(7)
C170 C162 C163 C179 67.3(8)
C144 C162 C163 C129 65.5(8)
C170 C162 C163 C129 -113.2(6)
C114 C132 C164 C154 2.8(6)
C127 C132 C164 C154 -167.0(6)
N10 C154 C164 C132 -0.7(7)
C171 C154 C164 C132 171.3(6)
C151 C143 C165 C184 129.2(7)
C141 C143 C165 C184 -51.7(9)
C151 C143 C165 C201 4.5(11)
C141 C143 C165 C201 -176.4(7)
C151 C143 C165 C186 -113.4(7)
C141 C143 C165 C186 65.7(9)
C173 N11 C166 C168 174.6(7)
Ni3 N11 C166 C168 -1.9(9)
C173 N11 C166 C183 -1.5(7)
Ni3 N11 C166 C183 -178.0(4)
C136 C156 C167 C149 2.6(9)
C158 C156 C167 C149 -177.9(5)
C146 C149 C167 C156 -2.6(9)
C187 C149 C167 C156 174.0(6)
N11 C166 C168 C174 -11.6(11)
C183 C166 C168 C174 163.4(7)
N11 C166 C168 C182 175.5(6)
C183 C166 C168 C182 -9.4(11)
C122 C148 C169 C188 71.4(9)
C123 C148 C169 C188 -98.2(8)
C122 C148 C169 C208 -110.2(8)
C123 C148 C169 C208 80.2(8)
C147 C160 C170 C162 -1.8(9)
C178 C160 C170 C162 -176.7(6)
C144 C162 C170 C160 0.8(9)
C163 C162 C170 C160 179.6(6)
N10 C154 C171 C173 16.8(9)
C164 C154 C171 C173 -154.3(6)
N10 C154 C171 C175 -168.0(5)
C164 C154 C171 C175 20.9(9)
C144 C131 C172 C200 -118.4(6)
C147 C131 C172 C200 60.2(7)
C144 C131 C172 C213 122.2(6)
C147 C131 C172 C213 -59.2(8)
C144 C131 C172 C195 0.9(9)
C147 C131 C172 C195 179.5(5)
C166 N11 C173 C171 169.3(6)
Ni3 N11 C173 C171 -14.2(10)
C166 N11 C173 C181 -1.7(7)
Ni3 N11 C173 C181 174.8(4)
C154 C171 C173 N11 -7.9(10)
C175 C171 C173 N11 177.1(6)
C154 C171 C173 C181 162.1(6)
C175 C171 C173 C181 -12.9(10)
C166 C168 C174 C190 -158.5(8)
C182 C168 C174 C190 13.9(12)
C166 C168 C174 N12 3.1(11)
C182 C168 C174 N12 175.5(6)
C179 N12 C174 C190 0.8(8)
Ni3 N12 C174 C190 -176.4(5)
C179 N12 C174 C168 -163.9(7)
Ni3 N12 C174 C168 18.9(10)
C173 C171 C175 C198 -92.5(8)
C154 C171 C175 C198 92.4(7)
C173 C171 C175 C202 91.1(8)
C154 C171 C175 C202 -84.0(9)
C125 C134 C176 C278 137.8(11)
C159 C134 C176 C278 -45.4(14)
C125 C134 C176 C280 0.5(13)
C159 C134 C176 C280 177.3(10)
C125 C134 C176 C279 -97.5(11)
C159 C134 C176 C279 79.3(11)
C159 C142 C177 C226 -56.6(11)
C130 C142 C177 C226 118.8(8)
C159 C142 C177 C215 175.6(8)
C130 C142 C177 C215 -9.0(11)
C159 C142 C177 C205 62.4(9)
C130 C142 C177 C205 -122.2(8)
C170 C160 C178 C261 83.1(10)
C147 C160 C178 C261 -91.7(11)
C170 C160 C178 C214 -36.5(10)
C147 C160 C178 C214 148.7(8)
C170 C160 C178 C241 -154.5(8)
C147 C160 C178 C241 30.7(10)
C129 C163 C179 N12 13.1(10)
C162 C163 C179 N12 -167.5(6)
C129 C163 C179 C193 -161.8(6)
C162 C163 C179 C193 17.6(10)
C174 N12 C179 C163 -176.6(6)
Ni3 N12 C179 C163 0.7(10)
C174 N12 C179 C193 -1.1(7)
Ni3 N12 C179 C193 176.1(5)
N11 C173 C181 C183 4.4(8)
C171 C173 C181 C183 -167.0(6)
C174 C168 C182 C192 102.9(10)
C166 C168 C182 C192 -84.0(11)
C174 C168 C182 C219 -61.4(11)
C166 C168 C182 C219 111.6(9)
C173 C181 C183 C166 -5.4(8)
C168 C166 C183 C181 -171.2(7)
N11 C166 C183 C181 4.6(8)
N7 C153 C185 C189 3.0(8)
C158 C153 C185 C189 -171.5(6)
C146 C149 C187 C233 -138.7(8)
C167 C149 C187 C233 45.1(10)
C146 C149 C187 C217 -12.5(10)
C167 C149 C187 C217 171.3(6)
C146 C149 C187 C209 97.6(8)
C167 C149 C187 C209 -78.6(8)
C208 C169 C188 C194 0.6(12)
C148 C169 C188 C194 179.1(7)
C153 C185 C189 C145 -3.7(8)
C120 C145 C189 C185 -168.6(7)
N7 C145 C189 C185 3.2(8)
C168 C174 C190 C193 163.5(8)
N12 C174 C190 C193 -0.2(10)
C146 C135 C191 C237 -122.9(10)
C136 C135 C191 C237 60.1(11)
C146 C135 C191 C224 19.8(10)
C136 C135 C191 C224 -157.2(7)
C146 C135 C191 C227 126.5(8)
C136 C135 C191 C227 -50.5(9)
C219 C182 C192 C196 -8.5(14)
C168 C182 C192 C196 -173.1(9)
C174 C190 C193 C179 -0.5(9)
C163 C179 C193 C190 176.5(7)
N12 C179 C193 C190 1.0(9)
C169 C188 C194 C216 -6.3(12)
C169 C188 C194 C222 178.7(8)
C182 C192 C196 C212 1.5(15)
C182 C192 C196 C220 -176.1(10)
C202 C175 C198 C244 -3.6(12)
C171 C175 C198 C244 179.8(8)
C198 C175 C202 C211 1.9(12)
C171 C175 C202 C211 178.2(8)
C188 C169 C208 C234 3.0(14)
C148 C169 C208 C234 -175.5(10)
C175 C202 C211 C231 -2.1(14)
C175 C202 C211 C239 -178.6(9)
C192 C196 C212 C221 7.8(15)
C220 C196 C212 C221 -174.4(10)
C188 C194 C216 C234 8.9(13)
C222 C194 C216 C234 -176.3(10)
C192 C182 C219 C221 7.0(13)
C168 C182 C219 C221 172.6(9)
C192 C196 C220 C253 -20.3(16)
C212 C196 C220 C253 162.1(10)
C192 C196 C220 C260 -145.4(10)
C212 C196 C220 C260 37.0(14)
C192 C196 C220 C273 100.8(11)
C212 C196 C220 C273 -76.8(12)
C196 C212 C221 C219 -9.0(15)
C196 C212 C221 C275 168.0(9)
C182 C219 C221 C212 1.6(14)
C182 C219 C221 C275 -175.5(9)
C216 C194 C222 C242 121.9(11)
C188 C194 C222 C242 -63.6(13)
C216 C194 C222 C250 -116.6(11)
C188 C194 C222 C250 57.9(13)
C216 C194 C222 C251 -4.2(14)
C188 C194 C222 C251 170.3(8)
C202 C211 C231 C244 4.0(16)
C239 C211 C231 C244 -179.5(10)
C169 C208 C234 C216 -0.4(17)
C169 C208 C234 C283 166.8(12)
C194 C216 C234 C208 -6.0(16)
C194 C216 C234 C283 -174.2(10)
C231 C211 C239 C235 82.5(14)
C202 C211 C239 C235 -101.2(10)
C231 C211 C239 C245 -158.6(11)
C202 C211 C239 C245 17.7(16)
C231 C211 C239 C256 -35.9(15)
C202 C211 C239 C256 140.5(10)
C175 C198 C244 C231 5.6(16)
C175 C198 C244 C257 -179.5(12)
C211 C231 C244 C198 -6.0(17)
C211 C231 C244 C257 178.9(12)
C198 C244 C257 C248 107.8(13)
C231 C244 C257 C248 -77.1(17)
C198 C244 C257 C266 -129.0(12)
C231 C244 C257 C266 46.2(17)
C198 C244 C257 C281 -22(2)
C231 C244 C257 C281 153.5(13)
C212 C221 C275 C276 50.7(15)
C219 C221 C275 C276 -132.3(11)
C212 C221 C275 C274 -169.3(10)
C219 C221 C275 C274 7.7(14)
C212 C221 C275 C277 -55.9(14)
C219 C221 C275 C277 121.1(11)
C208 C234 C283 C282 62.3(17)
C216 C234 C283 C282 -130.7(14)
C208 C234 C283 C303 -63(2)
C216 C234 C283 C303 103.7(17)
C208 C234 C283 C284 169.7(14)
C216 C234 C283 C284 -23(2)

loop_
_platon_squeeze_void_nr
_platon_squeeze_void_average_x
_platon_squeeze_void_average_y
_platon_squeeze_void_average_z
_platon_squeeze_void_volume
_platon_squeeze_void_count_electrons
_platon_squeeze_void_content
1 0.113 -0.046 0.375 4617 831 ' '
2 0.295 0.129 0.463 13 -1 ' '
3 0.339 0.186 0.520 7 -1 ' '
4 0.478 0.944 0.116 15 -1 ' '
5 0.522 0.056 0.884 15 -1 ' '
6 0.664 0.817 0.483 9 -1 ' '
7 0.707 0.874 0.540 11 -1 ' '
